data_7705932
loop_
_publ_author_name
'Yuan, Run-Ze'
'Cui, Peng-Fei'
'Guo, Shu-Ting'
'Jin, Guo-Xin'

_publ_section_title
;
 Regioselective B(3)-H bond activation based on an o-carboranyl
 dithiocarboxylate ligand and its derivatives.
;
_journal_issue 3
_journal_name_full 'Dalton transactions (Cambridge, England : 2003)'
_journal_page_first 1060
_journal_page_last 1068
_journal_paper_doi 10.1039/d0dt03832f
_journal_volume 50
_journal_year 2021
_chemical_formula_sum 'C16 H37 B20 Ir S4'
_chemical_formula_weight 766.09
_space_group_crystal_system monoclinic
_space_group_IT_number 14
_space_group_name_Hall '-P 2ybc'
_space_group_name_H-M_alt 'P 1 21/c 1'
_atom_sites_solution_hydrogens mixed
_audit_creation_method SHELXL-2016/6
_audit_update_record
;
2020-11-04 deposited with the CCDC.	2020-12-08 downloaded from the CCDC.
;
_cell_angle_alpha 90
_cell_angle_beta 90.071(2)
_cell_angle_gamma 90
_cell_formula_units_Z 4
_cell_length_a 12.2831(5)
_cell_length_b 19.6865(8)
_cell_length_c 13.4650(5)
_cell_measurement_reflns_used 9890
_cell_measurement_temperature 173(2)
_cell_measurement_theta_max 54.85
_cell_measurement_theta_min 3.46
_cell_volume 3256.0(2)
_computing_cell_refinement 'Bruker SAINT'
_computing_data_collection 'Bruker APEX2'
_computing_data_reduction 'Bruker SAINT'
_computing_molecular_graphics 'Bruker SHELXTL'
_computing_publication_material 'Bruker SHELXTL'
_computing_structure_refinement 'SHELXL-2016/6 (Sheldrick, 2016)'
_computing_structure_solution 'SHELXT 2014/5 (Sheldrick, 2014)'
_diffrn_ambient_temperature 173(2)
_diffrn_measured_fraction_theta_full 0.999
_diffrn_measured_fraction_theta_max 0.998
_diffrn_measurement_device_type 'Bruker APEX-II CCD'
_diffrn_measurement_method '\f and \w scans'
_diffrn_radiation_type GaK\a
_diffrn_radiation_wavelength 1.34138
_diffrn_reflns_av_R_equivalents 0.0585
_diffrn_reflns_av_unetI/netI 0.0304
_diffrn_reflns_Laue_measured_fraction_full 0.999
_diffrn_reflns_Laue_measured_fraction_max 0.998
_diffrn_reflns_limit_h_max 14
_diffrn_reflns_limit_h_min -14
_diffrn_reflns_limit_k_max 24
_diffrn_reflns_limit_k_min -24
_diffrn_reflns_limit_l_max 16
_diffrn_reflns_limit_l_min -13
_diffrn_reflns_number 48296
_diffrn_reflns_point_group_measured_fraction_full 0.999
_diffrn_reflns_point_group_measured_fraction_max 0.998
_diffrn_reflns_theta_full 53.594
_diffrn_reflns_theta_max 54.969
_diffrn_reflns_theta_min 3.130
_exptl_absorpt_coefficient_mu 6.892
_exptl_absorpt_correction_T_max 0.751
_exptl_absorpt_correction_T_min 0.592
_exptl_absorpt_correction_type multi-scan
_exptl_absorpt_process_details sadabs
_exptl_crystal_colour brown
_exptl_crystal_density_diffrn 1.563
_exptl_crystal_description block
_exptl_crystal_F_000 1496
_exptl_crystal_size_max 0.160
_exptl_crystal_size_mid 0.070
_exptl_crystal_size_min 0.050
_refine_diff_density_max 3.392
_refine_diff_density_min -1.152
_refine_diff_density_rms 0.104
_refine_ls_extinction_method none
_refine_ls_goodness_of_fit_ref 1.067
_refine_ls_hydrogen_treatment mixed
_refine_ls_matrix_type full
_refine_ls_number_parameters 383
_refine_ls_number_reflns 6186
_refine_ls_number_restraints 2
_refine_ls_restrained_S_all 1.067
_refine_ls_R_factor_all 0.0352
_refine_ls_R_factor_gt 0.0296
_refine_ls_shift/su_max 0.002
_refine_ls_shift/su_mean 0.000
_refine_ls_structure_factor_coef Fsqd
_refine_ls_weighting_details 'w=1/[\s^2^(Fo^2^)+(0.0207P)^2^+9.7714P] where P=(Fo^2^+2Fc^2^)/3'
_refine_ls_weighting_scheme calc
_refine_ls_wR_factor_gt 0.0643
_refine_ls_wR_factor_ref 0.0671
_reflns_Friedel_coverage 0.000
_reflns_number_gt 5529
_reflns_number_total 6186
_reflns_threshold_expression 'I > 2\s(I)'
_cod_data_source_file d0dt03832f2.cif
_cod_data_source_block ga_200723d_a
_cod_depositor_comments 'Adding full bibliography for 7705931--7705941.cif.'
_cod_original_sg_symbol_H-M 'P 21/c'
_cod_database_code 7705932
_shelx_shelxl_version_number 2016/6
_shelx_space_group_comment
; 
The symmetry employed for this shelxl refinement is uniquely defined 
by the following loop, which should always be used as a source of 
symmetry information in preference to the above space-group names. 
They are only intended as comments. 
;
_shelx_estimated_absorpt_t_min 0.405
_shelx_estimated_absorpt_t_max 0.724

loop_
_space_group_symop_operation_xyz
'x, y, z'
'-x, y+1/2, -z+1/2'
'-x, -y, -z'
'x, -y-1/2, z-1/2'

loop_
_atom_site_label
_atom_site_type_symbol
_atom_site_fract_x
_atom_site_fract_y
_atom_site_fract_z
_atom_site_U_iso_or_equiv
_atom_site_adp_type
_atom_site_occupancy
_atom_site_site_symmetry_order
_atom_site_calc_flag
_atom_site_refinement_flags_posn
_atom_site_refinement_flags_adp
_atom_site_refinement_flags_occupancy
_atom_site_disorder_assembly
_atom_site_disorder_group
Ir1 Ir 0.32242(2) 0.44508(2) 0.67900(2) 0.01726(6) Uani 1 1 d . . . . .
S1 S 0.26212(8) 0.35250(5) 0.77326(7) 0.0227(2) Uani 1 1 d . . . . .
S2 S 0.29330(8) 0.35201(5) 0.56866(7) 0.0234(2) Uani 1 1 d . . . . .
S3 S 0.50168(8) 0.40521(5) 0.69438(7) 0.0232(2) Uani 1 1 d . . . . .
S4 S 0.45784(9) 0.40112(6) 0.91489(8) 0.0337(3) Uani 1 1 d . . . . .
C1 C 0.2262(3) 0.23284(19) 0.6679(3) 0.0196(8) Uani 1 1 d . . . . .
C2 C 0.1244(3) 0.2105(2) 0.7392(3) 0.0277(9) Uani 1 1 d D . . . .
H2 H 0.089(3) 0.2461(19) 0.777(3) 0.020(10) Uiso 1 1 d D . . . .
B3 B 0.1024(4) 0.2138(3) 0.6133(4) 0.0321(12) Uani 1 1 d . . . . .
H3 H 0.048787 0.251398 0.574329 0.039 Uiso 1 1 calc R U . . .
B4 B 0.2277(4) 0.1851(2) 0.5625(4) 0.0276(11) Uani 1 1 d . . . . .
H4 H 0.256831 0.203487 0.488435 0.033 Uiso 1 1 calc R U . . .
B5 B 0.3208(4) 0.1695(2) 0.6616(4) 0.0279(11) Uani 1 1 d . . . . .
H5A H 0.410525 0.177689 0.652760 0.033 Uiso 1 1 calc R U . . .
B6 B 0.2529(4) 0.1874(2) 0.7745(4) 0.0268(10) Uani 1 1 d . . . . .
H6 H 0.297397 0.208007 0.840648 0.032 Uiso 1 1 calc R U . . .
B7 B 0.0489(4) 0.1472(2) 0.6880(4) 0.0331(12) Uani 1 1 d . . . . .
H7 H -0.040984 0.140510 0.697992 0.040 Uiso 1 1 calc R U . . .
B8 B 0.1161(4) 0.1287(3) 0.5744(4) 0.0334(12) Uani 1 1 d . . . . .
H8 H 0.070965 0.109105 0.508024 0.040 Uiso 1 1 calc R U . . .
B9 B 0.2500(4) 0.1011(2) 0.6045(4) 0.0293(11) Uani 1 1 d . . . . .
H9 H 0.293841 0.062728 0.557888 0.035 Uiso 1 1 calc R U . . .
B10 B 0.2652(4) 0.1031(2) 0.7358(4) 0.0282(11) Uani 1 1 d . . . . .
H10 H 0.318724 0.066299 0.776388 0.034 Uiso 1 1 calc R U . . .
B11 B 0.1409(4) 0.1313(3) 0.7874(4) 0.0321(11) Uani 1 1 d . . . . .
H11 H 0.111414 0.114376 0.862070 0.038 Uiso 1 1 calc R U . . .
B12 B 0.1396(4) 0.0772(2) 0.6811(4) 0.0270(11) Uani 1 1 d . . . . .
H12 H 0.110151 0.023458 0.684958 0.032 Uiso 1 1 calc R U . . .
B13 B 0.6328(4) 0.2622(2) 0.8359(4) 0.0278(11) Uani 1 1 d . . . . .
H13 H 0.555350 0.232533 0.829073 0.033 Uiso 1 1 calc R U . . .
B14 B 0.6963(4) 0.3005(2) 0.7321(4) 0.0253(10) Uani 1 1 d . . . . .
H14 H 0.661406 0.295654 0.655526 0.030 Uiso 1 1 calc R U . . .
B15 B 0.7592(4) 0.3769(3) 0.7725(4) 0.0248(10) Uani 1 1 d . . . . .
H15 H 0.765384 0.422101 0.722441 0.030 Uiso 1 1 calc R U . . .
B16 B 0.7364(4) 0.3859(3) 0.9026(4) 0.0265(10) Uani 1 1 d . . . . .
H16 H 0.726574 0.436675 0.939126 0.032 Uiso 1 1 calc R U . . .
B17 B 0.7364(4) 0.2400(3) 0.9228(4) 0.0323(12) Uani 1 1 d . . . . .
H17 H 0.727448 0.195024 0.972982 0.039 Uiso 1 1 calc R U . . .
B18 B 0.7601(4) 0.2316(3) 0.7936(4) 0.0323(12) Uani 1 1 d . . . . .
H18 H 0.768269 0.180615 0.757629 0.039 Uiso 1 1 calc R U . . .
B19 B 0.8385(4) 0.3021(3) 0.7544(4) 0.0346(12) Uani 1 1 d . . . . .
H19 H 0.898850 0.297650 0.692510 0.042 Uiso 1 1 calc R U . . .
B20 B 0.8629(4) 0.3556(3) 0.8597(4) 0.0328(12) Uani 1 1 d . . . . .
H20 H 0.938825 0.386708 0.867044 0.039 Uiso 1 1 calc R U . . .
B21 B 0.8004(4) 0.3164(3) 0.9638(4) 0.0317(11) Uani 1 1 d . . . . .
H21 H 0.833655 0.321448 1.040896 0.038 Uiso 1 1 calc R U . . .
B22 B 0.8634(4) 0.2651(3) 0.8727(4) 0.0327(12) Uani 1 1 d . . . . .
H22 H 0.939958 0.236312 0.889084 0.039 Uiso 1 1 calc R U . . .
C3 C 0.2568(3) 0.30614(19) 0.6692(3) 0.0197(8) Uani 1 1 d . . . . .
C4 C 0.6407(3) 0.34915(19) 0.8251(3) 0.0198(8) Uani 1 1 d . . . . .
C5 C 0.6665(4) 0.3140(2) 0.9332(3) 0.0254(9) Uani 1 1 d D . . . .
H5 H 0.603(3) 0.319(2) 0.978(3) 0.035(13) Uiso 1 1 d D . . . .
C6 C 0.5320(3) 0.3862(2) 0.8153(3) 0.0213(8) Uani 1 1 d . . . . .
C7 C 0.3380(3) 0.54716(19) 0.7431(3) 0.0214(8) Uani 1 1 d . . . . .
C8 C 0.3585(3) 0.55095(19) 0.6370(3) 0.0215(8) Uani 1 1 d . . . . .
C9 C 0.2619(3) 0.52926(19) 0.5868(3) 0.0214(8) Uani 1 1 d . . . . .
C10 C 0.1813(3) 0.51060(19) 0.6605(3) 0.0220(8) Uani 1 1 d . . . . .
C11 C 0.2289(3) 0.52348(19) 0.7570(3) 0.0206(8) Uani 1 1 d . . . . .
C12 C 0.4139(4) 0.5719(2) 0.8221(3) 0.0304(10) Uani 1 1 d . . . . .
H12A H 0.410258 0.621539 0.825955 0.046 Uiso 1 1 calc R U . . .
H12B H 0.488457 0.557974 0.806041 0.046 Uiso 1 1 calc R U . . .
H12C H 0.392799 0.552326 0.886201 0.046 Uiso 1 1 calc R U . . .
C13 C 0.4593(4) 0.5777(2) 0.5893(3) 0.0306(10) Uani 1 1 d . . . . .
H13A H 0.465502 0.559187 0.521946 0.046 Uiso 1 1 calc R U . . .
H13B H 0.522929 0.563999 0.628462 0.046 Uiso 1 1 calc R U . . .
H13C H 0.455696 0.627340 0.586099 0.046 Uiso 1 1 calc R U . . .
C14 C 0.2435(4) 0.5284(2) 0.4766(3) 0.0324(10) Uani 1 1 d . . . . .
H14A H 0.203839 0.569409 0.456804 0.049 Uiso 1 1 calc R U . . .
H14B H 0.200818 0.488150 0.458607 0.049 Uiso 1 1 calc R U . . .
H14C H 0.313838 0.527005 0.442337 0.049 Uiso 1 1 calc R U . . .
C15 C 0.0673(3) 0.4882(3) 0.6391(3) 0.0342(11) Uani 1 1 d . . . . .
H15A H 0.041100 0.459568 0.693618 0.051 Uiso 1 1 calc R U . . .
H15B H 0.065870 0.462230 0.577027 0.051 Uiso 1 1 calc R U . . .
H15C H 0.020157 0.528134 0.632675 0.051 Uiso 1 1 calc R U . . .
C16 C 0.1742(3) 0.5127(2) 0.8553(3) 0.0273(9) Uani 1 1 d . . . . .
H16A H 0.227328 0.495390 0.903364 0.041 Uiso 1 1 calc R U . . .
H16B H 0.114978 0.479774 0.847555 0.041 Uiso 1 1 calc R U . . .
H16C H 0.144554 0.555952 0.879104 0.041 Uiso 1 1 calc R U . . .

loop_
_atom_site_aniso_label
_atom_site_aniso_U_11
_atom_site_aniso_U_22
_atom_site_aniso_U_33
_atom_site_aniso_U_23
_atom_site_aniso_U_13
_atom_site_aniso_U_12
Ir1 0.01902(9) 0.01640(9) 0.01638(9) 0.00024(7) 0.00028(6) 0.00246(6)
S1 0.0309(5) 0.0195(5) 0.0176(5) -0.0003(4) 0.0031(4) -0.0017(4)
S2 0.0319(5) 0.0218(5) 0.0164(5) -0.0005(4) -0.0010(4) 0.0000(4)
S3 0.0204(5) 0.0302(5) 0.0190(5) 0.0046(4) 0.0006(4) 0.0076(4)
S4 0.0295(6) 0.0525(7) 0.0190(5) -0.0025(5) 0.0022(4) 0.0142(5)
C1 0.0170(19) 0.022(2) 0.019(2) -0.0005(16) 0.0011(15) 0.0011(15)
C2 0.023(2) 0.025(2) 0.036(3) -0.0064(19) 0.0112(19) -0.0018(17)
B3 0.028(3) 0.028(3) 0.041(3) -0.005(2) -0.014(2) 0.003(2)
B4 0.039(3) 0.021(2) 0.022(2) -0.0050(19) 0.000(2) 0.001(2)
B5 0.017(2) 0.024(2) 0.043(3) 0.003(2) 0.005(2) 0.0013(18)
B6 0.033(3) 0.028(2) 0.020(2) 0.0061(19) -0.005(2) -0.004(2)
B7 0.017(2) 0.025(3) 0.057(4) -0.008(2) 0.002(2) -0.0027(19)
B8 0.035(3) 0.028(3) 0.038(3) -0.006(2) -0.012(2) 0.000(2)
B9 0.034(3) 0.020(2) 0.034(3) -0.006(2) 0.008(2) -0.0003(19)
B10 0.029(3) 0.022(2) 0.033(3) 0.005(2) -0.003(2) -0.0012(19)
B11 0.036(3) 0.024(2) 0.036(3) 0.003(2) 0.006(2) -0.007(2)
B12 0.023(2) 0.020(2) 0.037(3) -0.003(2) 0.002(2) -0.0020(18)
B13 0.033(3) 0.020(2) 0.031(3) 0.002(2) -0.003(2) -0.0009(19)
B14 0.024(2) 0.031(3) 0.021(2) -0.005(2) -0.0003(19) 0.0097(19)
B15 0.018(2) 0.035(3) 0.021(2) 0.008(2) -0.0005(18) -0.0007(19)
B16 0.030(3) 0.028(2) 0.021(2) -0.004(2) -0.010(2) 0.002(2)
B17 0.035(3) 0.027(3) 0.035(3) 0.007(2) -0.002(2) 0.010(2)
B18 0.039(3) 0.025(2) 0.033(3) -0.005(2) -0.001(2) 0.015(2)
B19 0.025(3) 0.047(3) 0.032(3) 0.005(2) 0.003(2) 0.013(2)
B20 0.021(2) 0.040(3) 0.038(3) 0.007(2) -0.006(2) -0.001(2)
B21 0.033(3) 0.036(3) 0.026(3) 0.004(2) -0.009(2) 0.010(2)
B22 0.027(3) 0.041(3) 0.030(3) 0.006(2) -0.005(2) 0.014(2)
C3 0.0197(19) 0.0214(19) 0.018(2) 0.0012(16) -0.0028(16) 0.0011(15)
C4 0.024(2) 0.022(2) 0.0136(19) -0.0014(15) -0.0007(15) 0.0013(15)
C5 0.029(2) 0.029(2) 0.018(2) 0.0060(17) -0.0016(17) 0.0051(17)
C6 0.023(2) 0.0215(19) 0.020(2) -0.0005(16) -0.0029(16) 0.0030(16)
C7 0.023(2) 0.0163(19) 0.025(2) 0.0005(16) -0.0043(16) 0.0018(15)
C8 0.024(2) 0.0148(18) 0.026(2) -0.0008(16) 0.0006(17) 0.0004(15)
C9 0.027(2) 0.0177(18) 0.020(2) 0.0010(15) -0.0048(16) 0.0040(15)
C10 0.022(2) 0.021(2) 0.023(2) -0.0038(16) -0.0056(16) 0.0061(15)
C11 0.021(2) 0.0188(19) 0.022(2) -0.0014(16) 0.0004(16) 0.0072(15)
C12 0.033(2) 0.030(2) 0.028(2) -0.0082(18) -0.0094(19) -0.0050(18)
C13 0.032(2) 0.027(2) 0.033(3) 0.0014(19) 0.0009(19) -0.0026(18)
C14 0.041(3) 0.038(3) 0.018(2) -0.0001(19) -0.0017(19) 0.006(2)
C15 0.020(2) 0.052(3) 0.030(2) -0.006(2) -0.0039(18) 0.004(2)
C16 0.030(2) 0.032(2) 0.020(2) -0.0014(18) 0.0030(17) 0.0040(18)

loop_
_atom_type_symbol
_atom_type_description
_atom_type_scat_dispersion_real
_atom_type_scat_dispersion_imag
_atom_type_scat_source
C C 0.0137 0.0067 'International Tables Vol C Tables 4.2.6.8 and 6.1.1.4'
H H 0.0000 0.0000 'International Tables Vol C Tables 4.2.6.8 and 6.1.1.4'
B B 0.0070 0.0029 'International Tables Vol C Tables 4.2.6.8 and 6.1.1.4'
Ir Ir -5.7005 5.2682 'International Tables Vol C Tables 4.2.6.8 and 6.1.1.4'
S S 0.2925 0.4295 'International Tables Vol C Tables 4.2.6.8 and 6.1.1.4'

loop_
_geom_angle_atom_site_label_1
_geom_angle_atom_site_label_2
_geom_angle_atom_site_label_3
_geom_angle
_geom_angle_site_symmetry_1
_geom_angle_site_symmetry_3
_geom_angle_publ_flag
C10 Ir1 C11 38.69(14) . . ?
C10 Ir1 C7 64.61(14) . . ?
C11 Ir1 C7 38.08(14) . . ?
C10 Ir1 C9 38.72(15) . . ?
C11 Ir1 C9 64.10(15) . . ?
C7 Ir1 C9 63.98(14) . . ?
C10 Ir1 C8 64.56(15) . . ?
C11 Ir1 C8 64.09(15) . . ?
C7 Ir1 C8 38.55(15) . . ?
C9 Ir1 C8 37.89(14) . . ?
C10 Ir1 S1 105.74(11) . . ?
C11 Ir1 S1 97.01(11) . . ?
C7 Ir1 S1 121.81(11) . . ?
C9 Ir1 S1 141.78(11) . . ?
C8 Ir1 S1 159.83(11) . . ?
C10 Ir1 S3 162.97(11) . . ?
C11 Ir1 S3 133.25(11) . . ?
C7 Ir1 S3 100.95(10) . . ?
C9 Ir1 S3 128.17(11) . . ?
C8 Ir1 S3 98.61(10) . . ?
S1 Ir1 S3 89.38(4) . . ?
C10 Ir1 S2 105.39(11) . . ?
C11 Ir1 S2 139.54(11) . . ?
C7 Ir1 S2 163.90(11) . . ?
C9 Ir1 S2 100.19(10) . . ?
C8 Ir1 S2 126.60(11) . . ?
S1 Ir1 S2 72.09(3) . . ?
S3 Ir1 S2 86.45(4) . . ?
C3 S1 Ir1 89.01(14) . . ?
C3 S2 Ir1 87.19(14) . . ?
C6 S3 Ir1 111.13(14) . . ?
C3 C1 C2 116.4(3) . . ?
C3 C1 B4 122.8(3) . . ?
C2 C1 B4 110.5(3) . . ?
C3 C1 B5 122.4(3) . . ?
C2 C1 B5 110.7(3) . . ?
B4 C1 B5 63.1(3) . . ?
C3 C1 B6 116.4(3) . . ?
C2 C1 B6 61.1(3) . . ?
B4 C1 B6 114.0(3) . . ?
B5 C1 B6 62.2(3) . . ?
C3 C1 B3 115.9(3) . . ?
C2 C1 B3 61.3(3) . . ?
B4 C1 B3 62.4(3) . . ?
B5 C1 B3 114.8(3) . . ?
B6 C1 B3 114.1(3) . . ?
C1 C2 B7 112.1(3) . . ?
C1 C2 B11 112.3(3) . . ?
B7 C2 B11 63.1(3) . . ?
C1 C2 B6 61.9(3) . . ?
B7 C2 B6 114.9(3) . . ?
B11 C2 B6 62.7(3) . . ?
C1 C2 B3 62.0(3) . . ?
B7 C2 B3 62.8(3) . . ?
B11 C2 B3 115.5(3) . . ?
B6 C2 B3 115.4(3) . . ?
C1 C2 H2 118(2) . . ?
B7 C2 H2 120(2) . . ?
B11 C2 H2 121(2) . . ?
B6 C2 H2 117(2) . . ?
B3 C2 H2 115(2) . . ?
C2 B3 C1 56.7(2) . . ?
C2 B3 B8 104.0(4) . . ?
C1 B3 B8 104.3(3) . . ?
C2 B3 B4 103.4(3) . . ?
C1 B3 B4 58.1(3) . . ?
B8 B3 B4 60.0(3) . . ?
C2 B3 B7 58.1(3) . . ?
C1 B3 B7 104.1(3) . . ?
B8 B3 B7 60.2(3) . . ?
B4 B3 B7 107.7(3) . . ?
C2 B3 H3 125.4 . . ?
C1 B3 H3 124.9 . . ?
B8 B3 H3 123.0 . . ?
B4 B3 H3 122.6 . . ?
B7 B3 H3 122.3 . . ?
C1 B4 B9 104.6(3) . . ?
C1 B4 B8 105.2(3) . . ?
B9 B4 B8 60.3(3) . . ?
C1 B4 B3 59.6(3) . . ?
B9 B4 B3 108.0(4) . . ?
B8 B4 B3 59.6(3) . . ?
C1 B4 B5 58.6(3) . . ?
B9 B4 B5 60.0(3) . . ?
B8 B4 B5 108.7(4) . . ?
B3 B4 B5 108.8(3) . . ?
C1 B4 H4 124.6 . . ?
B9 B4 H4 122.5 . . ?
B8 B4 H4 122.1 . . ?
B3 B4 H4 121.2 . . ?
B5 B4 H4 121.1 . . ?
C1 B5 B6 59.4(3) . . ?
C1 B5 B9 104.0(3) . . ?
B6 B5 B9 106.9(3) . . ?
C1 B5 B10 104.3(3) . . ?
B6 B5 B10 58.9(3) . . ?
B9 B5 B10 59.9(3) . . ?
C1 B5 B4 58.3(3) . . ?
B6 B5 B4 107.8(3) . . ?
B9 B5 B4 59.6(3) . . ?
B10 B5 B4 107.4(3) . . ?
C1 B5 H5A 124.8 . . ?
B6 B5 H5A 121.8 . . ?
B9 B5 H5A 122.9 . . ?
B10 B5 H5A 122.9 . . ?
B4 B5 H5A 121.7 . . ?
C2 B6 C1 57.0(2) . . ?
C2 B6 B10 104.5(3) . . ?
C1 B6 B10 105.1(3) . . ?
C2 B6 B5 104.5(3) . . ?
C1 B6 B5 58.5(3) . . ?
B10 B6 B5 60.9(3) . . ?
C2 B6 B11 58.4(3) . . ?
C1 B6 B11 105.0(3) . . ?
B10 B6 B11 60.3(3) . . ?
B5 B6 B11 109.0(4) . . ?
C2 B6 H6 125.0 . . ?
C1 B6 H6 124.5 . . ?
B10 B6 H6 122.6 . . ?
B5 B6 H6 121.7 . . ?
B11 B6 H6 121.7 . . ?
C2 B7 B12 104.4(3) . . ?
C2 B7 B8 104.2(3) . . ?
B12 B7 B8 60.2(3) . . ?
C2 B7 B11 58.5(3) . . ?
B12 B7 B11 60.3(3) . . ?
B8 B7 B11 108.4(4) . . ?
C2 B7 B3 59.1(3) . . ?
B12 B7 B3 108.1(4) . . ?
B8 B7 B3 59.5(3) . . ?
B11 B7 B3 108.7(3) . . ?
C2 B7 H7 125.1 . . ?
B12 B7 H7 122.3 . . ?
B8 B7 H7 122.6 . . ?
B11 B7 H7 121.0 . . ?
B3 B7 H7 121.2 . . ?
B3 B8 B4 60.4(3) . . ?
B3 B8 B7 60.4(3) . . ?
B4 B8 B7 108.1(3) . . ?
B3 B8 B9 108.2(3) . . ?
B4 B8 B9 59.8(3) . . ?
B7 B8 B9 107.3(4) . . ?
B3 B8 B12 108.5(4) . . ?
B4 B8 B12 107.8(4) . . ?
B7 B8 B12 59.8(3) . . ?
B9 B8 B12 59.5(3) . . ?
B3 B8 H8 121.1 . . ?
B4 B8 H8 121.7 . . ?
B7 B8 H8 121.9 . . ?
B9 B8 H8 122.2 . . ?
B12 B8 H8 121.8 . . ?
B12 B9 B4 108.4(3) . . ?
B12 B9 B10 60.4(3) . . ?
B4 B9 B10 108.2(3) . . ?
B12 B9 B5 108.9(4) . . ?
B4 B9 B5 60.3(3) . . ?
B10 B9 B5 60.2(3) . . ?
B12 B9 B8 60.3(3) . . ?
B4 B9 B8 59.9(3) . . ?
B10 B9 B8 108.4(4) . . ?
B5 B9 B8 108.6(3) . . ?
B12 B9 H9 121.2 . . ?
B4 B9 H9 121.6 . . ?
B10 B9 H9 121.5 . . ?
B5 B9 H9 121.2 . . ?
B8 B9 H9 121.6 . . ?
B6 B10 B11 60.6(3) . . ?
B6 B10 B9 108.0(3) . . ?
B11 B10 B9 108.0(4) . . ?
B6 B10 B12 108.6(3) . . ?
B11 B10 B12 60.3(3) . . ?
B9 B10 B12 59.6(3) . . ?
B6 B10 B5 60.2(3) . . ?
B11 B10 B5 108.8(3) . . ?
B9 B10 B5 59.9(3) . . ?
B12 B10 B5 108.1(4) . . ?
B6 B10 H10 121.3 . . ?
B11 B10 H10 121.2 . . ?
B9 B10 H10 122.1 . . ?
B12 B10 H10 121.6 . . ?
B5 B10 H10 121.5 . . ?
C2 B11 B10 103.9(3) . . ?
C2 B11 B6 58.9(3) . . ?
B10 B11 B6 59.1(3) . . ?
C2 B11 B7 58.4(3) . . ?
B10 B11 B7 107.9(4) . . ?
B6 B11 B7 108.0(4) . . ?
C2 B11 B12 103.9(4) . . ?
B10 B11 B12 60.3(3) . . ?
B6 B11 B12 107.4(4) . . ?
B7 B11 B12 59.7(3) . . ?
C2 B11 H11 125.2 . . ?
B10 B11 H11 122.7 . . ?
B6 B11 H11 121.7 . . ?
B7 B11 H11 121.4 . . ?
B12 B11 H11 122.7 . . ?
B9 B12 B7 107.9(3) . . ?
B9 B12 B8 60.2(3) . . ?
B7 B12 B8 60.0(3) . . ?
B9 B12 B10 60.1(3) . . ?
B7 B12 B10 107.5(3) . . ?
B8 B12 B10 108.1(3) . . ?
B9 B12 B11 107.7(3) . . ?
B7 B12 B11 60.0(3) . . ?
B8 B12 B11 108.0(3) . . ?
B10 B12 B11 59.4(3) . . ?
B9 B12 H12 121.7 . . ?
B7 B12 H12 121.9 . . ?
B8 B12 H12 121.5 . . ?
B10 B12 H12 122.0 . . ?
B11 B12 H12 122.0 . . ?
C5 B13 C4 57.2(2) . . ?
C5 B13 B18 103.6(4) . . ?
C4 B13 B18 105.1(3) . . ?
C5 B13 B14 104.1(3) . . ?
C4 B13 B14 58.9(2) . . ?
B18 B13 B14 60.0(3) . . ?
C5 B13 B17 58.1(3) . . ?
C4 B13 B17 105.0(3) . . ?
B18 B13 B17 59.8(3) . . ?
B14 B13 B17 107.9(4) . . ?
C5 B13 H13 125.3 . . ?
C4 B13 H13 124.0 . . ?
B18 B13 H13 123.2 . . ?
B14 B13 H13 122.2 . . ?
B17 B13 H13 122.2 . . ?
C4 B14 B13 59.1(3) . . ?
C4 B14 B18 105.2(3) . . ?
B13 B14 B18 60.0(3) . . ?
C4 B14 B19 105.0(3) . . ?
B13 B14 B19 107.9(4) . . ?
B18 B14 B19 59.9(3) . . ?
C4 B14 B15 58.5(3) . . ?
B13 B14 B15 108.1(3) . . ?
B18 B14 B15 108.2(3) . . ?
B19 B14 B15 60.3(3) . . ?
C4 B14 H14 124.5 . . ?
B13 B14 H14 121.4 . . ?
B18 B14 H14 122.3 . . ?
B19 B14 H14 122.3 . . ?
B15 B14 H14 121.4 . . ?
C4 B15 B14 59.1(2) . . ?
C4 B15 B20 105.2(3) . . ?
B14 B15 B20 108.3(3) . . ?
C4 B15 B19 105.0(3) . . ?
B14 B15 B19 59.7(3) . . ?
B20 B15 B19 60.3(3) . . ?
C4 B15 B16 59.4(3) . . ?
B14 B15 B16 108.5(3) . . ?
B20 B15 B16 59.3(3) . . ?
B19 B15 B16 107.7(3) . . ?
C4 B15 H15 124.2 . . ?
B14 B15 H15 121.2 . . ?
B20 B15 H15 122.3 . . ?
B19 B15 H15 122.5 . . ?
B16 B15 H15 121.5 . . ?
C5 B16 C4 57.1(2) . . ?
C5 B16 B20 104.0(3) . . ?
C4 B16 B20 105.0(3) . . ?
C5 B16 B21 58.1(3) . . ?
C4 B16 B21 104.9(3) . . ?
B20 B16 B21 60.1(3) . . ?
C5 B16 B15 103.5(3) . . ?
C4 B16 B15 58.2(2) . . ?
B20 B16 B15 60.3(3) . . ?
B21 B16 B15 107.9(3) . . ?
C5 B16 H16 125.4 . . ?
C4 B16 H16 124.4 . . ?
B20 B16 H16 122.8 . . ?
B21 B16 H16 122.0 . . ?
B15 B16 H16 122.5 . . ?
C5 B17 B22 103.8(4) . . ?
C5 B17 B18 104.2(3) . . ?
B22 B17 B18 60.4(3) . . ?
C5 B17 B13 58.9(3) . . ?
B22 B17 B13 108.1(4) . . ?
B18 B17 B13 59.8(3) . . ?
C5 B17 B21 58.2(3) . . ?
B22 B17 B21 59.7(3) . . ?
B18 B17 B21 108.0(4) . . ?
B13 B17 B21 108.1(3) . . ?
C5 B17 H17 125.4 . . ?
B22 B17 H17 122.6 . . ?
B18 B17 H17 122.4 . . ?
B13 B17 H17 121.3 . . ?
B21 B17 H17 121.6 . . ?
B19 B18 B13 108.1(3) . . ?
B19 B18 B17 108.1(4) . . ?
B13 B18 B17 60.4(3) . . ?
B19 B18 B14 60.1(3) . . ?
B13 B18 B14 60.0(3) . . ?
B17 B18 B14 108.4(3) . . ?
B19 B18 B22 60.1(3) . . ?
B13 B18 B22 108.1(4) . . ?
B17 B18 B22 59.8(3) . . ?
B14 B18 B22 108.1(4) . . ?
B19 B18 H18 121.7 . . ?
B13 B18 H18 121.5 . . ?
B17 B18 H18 121.6 . . ?
B14 B18 H18 121.6 . . ?
B22 B18 H18 121.8 . . ?
B18 B19 B14 60.1(3) . . ?
B18 B19 B22 60.3(3) . . ?
B14 B19 B22 108.3(4) . . ?
B18 B19 B15 108.0(3) . . ?
B14 B19 B15 59.9(3) . . ?
B22 B19 B15 108.0(4) . . ?
B18 B19 B20 108.4(4) . . ?
B14 B19 B20 108.0(4) . . ?
B22 B19 B20 60.2(3) . . ?
B15 B19 B20 59.8(3) . . ?
B18 B19 H19 121.5 . . ?
B14 B19 H19 121.7 . . ?
B22 B19 H19 121.5 . . ?
B15 B19 H19 121.9 . . ?
B20 B19 H19 121.6 . . ?
B16 B20 B21 60.4(3) . . ?
B16 B20 B15 60.4(3) . . ?
B21 B20 B15 108.2(3) . . ?
B16 B20 B22 107.9(4) . . ?
B21 B20 B22 59.4(3) . . ?
B15 B20 B22 107.5(4) . . ?
B16 B20 B19 108.2(3) . . ?
B21 B20 B19 107.3(4) . . ?
B15 B20 B19 59.9(3) . . ?
B22 B20 B19 59.5(3) . . ?
B16 B20 H20 121.3 . . ?
B21 B20 H20 121.9 . . ?
B15 B20 H20 121.6 . . ?
B22 B20 H20 122.3 . . ?
B19 B20 H20 122.1 . . ?
C5 B21 B22 103.9(4) . . ?
C5 B21 B20 104.0(3) . . ?
B22 B21 B20 60.7(3) . . ?
C5 B21 B16 58.8(3) . . ?
B22 B21 B16 108.2(4) . . ?
B20 B21 B16 59.5(3) . . ?
C5 B21 B17 58.3(3) . . ?
B22 B21 B17 59.8(3) . . ?
B20 B21 B17 108.2(4) . . ?
B16 B21 B17 108.1(3) . . ?
C5 B21 H21 125.4 . . ?
B22 B21 H21 122.3 . . ?
B20 B21 H21 122.4 . . ?
B16 B21 H21 121.4 . . ?
B17 B21 H21 121.5 . . ?
B21 B22 B17 60.6(3) . . ?
B21 B22 B19 108.2(4) . . ?
B17 B22 B19 107.8(4) . . ?
B21 B22 B18 108.3(4) . . ?
B17 B22 B18 59.8(3) . . ?
B19 B22 B18 59.6(3) . . ?
B21 B22 B20 59.9(3) . . ?
B17 B22 B20 108.2(4) . . ?
B19 B22 B20 60.3(3) . . ?
B18 B22 B20 107.9(3) . . ?
B21 B22 H22 121.4 . . ?
B17 B22 H22 121.6 . . ?
B19 B22 H22 121.8 . . ?
B18 B22 H22 121.9 . . ?
B20 B22 H22 121.7 . . ?
C1 C3 S1 123.2(3) . . ?
C1 C3 S2 125.1(3) . . ?
S1 C3 S2 111.7(2) . . ?
C6 C4 C5 116.5(3) . . ?
C6 C4 B15 123.8(3) . . ?
C5 C4 B15 109.7(3) . . ?
C6 C4 B14 123.5(3) . . ?
C5 C4 B14 109.5(3) . . ?
B15 C4 B14 62.4(3) . . ?
C6 C4 B13 115.7(3) . . ?
C5 C4 B13 61.1(3) . . ?
B15 C4 B13 113.6(3) . . ?
B14 C4 B13 62.0(3) . . ?
C6 C4 B16 116.5(3) . . ?
C5 C4 B16 60.7(3) . . ?
B15 C4 B16 62.4(3) . . ?
B14 C4 B16 113.7(3) . . ?
B13 C4 B16 113.8(3) . . ?
C4 C5 B21 112.9(3) . . ?
C4 C5 B17 112.7(3) . . ?
B21 C5 B17 63.5(3) . . ?
C4 C5 B16 62.2(2) . . ?
B21 C5 B16 63.1(3) . . ?
B17 C5 B16 115.9(4) . . ?
C4 C5 B13 61.7(3) . . ?
B21 C5 B13 115.9(4) . . ?
B17 C5 B13 63.1(3) . . ?
B16 C5 B13 115.5(3) . . ?
C4 C5 H5 110(3) . . ?
B21 C5 H5 128(3) . . ?
B17 C5 H5 122(3) . . ?
B16 C5 H5 118(3) . . ?
B13 C5 H5 109(3) . . ?
C4 C6 S4 119.9(3) . . ?
C4 C6 S3 112.1(3) . . ?
S4 C6 S3 128.0(2) . . ?
C11 C7 C8 108.0(3) . . ?
C11 C7 C12 126.6(4) . . ?
C8 C7 C12 125.1(4) . . ?
C11 C7 Ir1 70.8(2) . . ?
C8 C7 Ir1 71.1(2) . . ?
C12 C7 Ir1 129.2(3) . . ?
C9 C8 C7 107.7(3) . . ?
C9 C8 C13 126.2(4) . . ?
C7 C8 C13 125.9(4) . . ?
C9 C8 Ir1 70.8(2) . . ?
C7 C8 Ir1 70.4(2) . . ?
C13 C8 Ir1 127.7(3) . . ?
C8 C9 C10 108.6(3) . . ?
C8 C9 C14 126.5(4) . . ?
C10 C9 C14 124.8(4) . . ?
C8 C9 Ir1 71.3(2) . . ?
C10 C9 Ir1 69.7(2) . . ?
C14 C9 Ir1 126.9(3) . . ?
C11 C10 C9 107.1(3) . . ?
C11 C10 C15 127.0(4) . . ?
C9 C10 C15 125.7(4) . . ?
C11 C10 Ir1 71.3(2) . . ?
C9 C10 Ir1 71.6(2) . . ?
C15 C10 Ir1 126.4(3) . . ?
C7 C11 C10 108.5(3) . . ?
C7 C11 C16 125.6(4) . . ?
C10 C11 C16 125.9(4) . . ?
C7 C11 Ir1 71.1(2) . . ?
C10 C11 Ir1 70.0(2) . . ?
C16 C11 Ir1 124.0(3) . . ?
C7 C12 H12A 109.5 . . ?
C7 C12 H12B 109.5 . . ?
H12A C12 H12B 109.5 . . ?
C7 C12 H12C 109.5 . . ?
H12A C12 H12C 109.5 . . ?
H12B C12 H12C 109.5 . . ?
C8 C13 H13A 109.5 . . ?
C8 C13 H13B 109.5 . . ?
H13A C13 H13B 109.5 . . ?
C8 C13 H13C 109.5 . . ?
H13A C13 H13C 109.5 . . ?
H13B C13 H13C 109.5 . . ?
C9 C14 H14A 109.5 . . ?
C9 C14 H14B 109.5 . . ?
H14A C14 H14B 109.5 . . ?
C9 C14 H14C 109.5 . . ?
H14A C14 H14C 109.5 . . ?
H14B C14 H14C 109.5 . . ?
C10 C15 H15A 109.5 . . ?
C10 C15 H15B 109.5 . . ?
H15A C15 H15B 109.5 . . ?
C10 C15 H15C 109.5 . . ?
H15A C15 H15C 109.5 . . ?
H15B C15 H15C 109.5 . . ?
C11 C16 H16A 109.5 . . ?
C11 C16 H16B 109.5 . . ?
H16A C16 H16B 109.5 . . ?
C11 C16 H16C 109.5 . . ?
H16A C16 H16C 109.5 . . ?
H16B C16 H16C 109.5 . . ?

loop_
_geom_bond_atom_site_label_1
_geom_bond_atom_site_label_2
_geom_bond_distance
_geom_bond_site_symmetry_2
_geom_bond_publ_flag
Ir1 C10 2.174(4) . ?
Ir1 C11 2.192(4) . ?
Ir1 C7 2.195(4) . ?
Ir1 C9 2.199(4) . ?
Ir1 C8 2.205(4) . ?
Ir1 S1 2.3417(10) . ?
Ir1 S3 2.3466(9) . ?
Ir1 S2 2.3855(10) . ?
S1 C3 1.673(4) . ?
S2 C3 1.689(4) . ?
S3 C6 1.711(4) . ?
S4 C6 1.649(4) . ?
C1 C3 1.491(5) . ?
C1 C2 1.638(5) . ?
C1 B4 1.702(6) . ?
C1 B5 1.707(6) . ?
C1 B6 1.723(6) . ?
C1 B3 1.729(6) . ?
C2 B7 1.700(6) . ?
C2 B11 1.701(7) . ?
C2 B6 1.709(7) . ?
C2 B3 1.718(7) . ?
C2 H2 0.98(3) . ?
B3 B8 1.764(7) . ?
B3 B4 1.777(7) . ?
B3 B7 1.780(8) . ?
B3 H3 1.1200 . ?
B4 B9 1.770(7) . ?
B4 B8 1.772(7) . ?
B4 B5 1.783(7) . ?
B4 H4 1.1200 . ?
B5 B6 1.771(7) . ?
B5 B9 1.778(7) . ?
B5 B10 1.783(7) . ?
B5 H5A 1.1200 . ?
B6 B10 1.747(7) . ?
B6 B11 1.773(7) . ?
B6 H6 1.1200 . ?
B7 B12 1.774(7) . ?
B7 B8 1.776(8) . ?
B7 B11 1.778(8) . ?
B7 H7 1.1200 . ?
B8 B9 1.779(7) . ?
B8 B12 1.781(7) . ?
B8 H8 1.1200 . ?
B9 B12 1.768(7) . ?
B9 B10 1.777(7) . ?
B9 H9 1.1200 . ?
B10 B11 1.767(7) . ?
B10 B12 1.783(7) . ?
B10 H10 1.1200 . ?
B11 B12 1.784(7) . ?
B11 H11 1.1200 . ?
B12 H12 1.1200 . ?
B13 C5 1.711(6) . ?
B13 C4 1.721(6) . ?
B13 B18 1.770(7) . ?
B13 B14 1.771(7) . ?
B13 B17 1.781(7) . ?
B13 H13 1.1200 . ?
B14 C4 1.719(6) . ?
B14 B18 1.772(7) . ?
B14 B19 1.772(7) . ?
B14 B15 1.775(7) . ?
B14 H14 1.1200 . ?
B15 C4 1.709(6) . ?
B15 B20 1.781(7) . ?
B15 B19 1.782(7) . ?
B15 B16 1.783(7) . ?
B15 H15 1.1200 . ?
B16 C5 1.707(7) . ?
B16 C4 1.730(6) . ?
B16 B20 1.763(7) . ?
B16 B21 1.780(7) . ?
B16 H16 1.1200 . ?
B17 C5 1.696(6) . ?
B17 B22 1.770(8) . ?
B17 B18 1.771(8) . ?
B17 B21 1.784(8) . ?
B17 H17 1.1200 . ?
B18 B19 1.769(8) . ?
B18 B22 1.781(8) . ?
B18 H18 1.1200 . ?
B19 B22 1.777(7) . ?
B19 B20 1.790(8) . ?
B19 H19 1.1200 . ?
B20 B21 1.775(8) . ?
B20 B22 1.790(8) . ?
B20 H20 1.1200 . ?
B21 C5 1.695(7) . ?
B21 B22 1.767(7) . ?
B21 H21 1.1200 . ?
B22 H22 1.1200 . ?
C4 C6 1.526(5) . ?
C4 C5 1.643(5) . ?
C5 H5 0.99(4) . ?
C7 C11 1.432(5) . ?
C7 C8 1.453(6) . ?
C7 C12 1.495(5) . ?
C8 C9 1.430(5) . ?
C8 C13 1.491(6) . ?
C9 C10 1.450(6) . ?
C9 C14 1.501(6) . ?
C10 C11 1.447(5) . ?
C10 C15 1.496(6) . ?
C11 C16 1.500(6) . ?
C12 H12A 0.9800 . ?
C12 H12B 0.9800 . ?
C12 H12C 0.9800 . ?
C13 H13A 0.9800 . ?
C13 H13B 0.9800 . ?
C13 H13C 0.9800 . ?
C14 H14A 0.9800 . ?
C14 H14B 0.9800 . ?
C14 H14C 0.9800 . ?
C15 H15A 0.9800 . ?
C15 H15B 0.9800 . ?
C15 H15C 0.9800 . ?
C16 H16A 0.9800 . ?
C16 H16B 0.9800 . ?
C16 H16C 0.9800 . ?

loop_
_geom_torsion_atom_site_label_1
_geom_torsion_atom_site_label_2
_geom_torsion_atom_site_label_3
_geom_torsion_atom_site_label_4
_geom_torsion
_geom_torsion_site_symmetry_1
_geom_torsion_site_symmetry_2
_geom_torsion_site_symmetry_3
_geom_torsion_site_symmetry_4
_geom_torsion_publ_flag
C3 C1 C2 B7 145.6(4) . . . . ?
B4 C1 C2 B7 -0.6(5) . . . . ?
B5 C1 C2 B7 -68.5(4) . . . . ?
B6 C1 C2 B7 -107.4(4) . . . . ?
B3 C1 C2 B7 39.2(3) . . . . ?
C3 C1 C2 B11 -145.6(4) . . . . ?
B4 C1 C2 B11 68.2(4) . . . . ?
B5 C1 C2 B11 0.2(5) . . . . ?
B6 C1 C2 B11 -38.6(3) . . . . ?
B3 C1 C2 B11 108.0(4) . . . . ?
C3 C1 C2 B6 -107.0(4) . . . . ?
B4 C1 C2 B6 106.8(4) . . . . ?
B5 C1 C2 B6 38.8(3) . . . . ?
B3 C1 C2 B6 146.6(3) . . . . ?
C3 C1 C2 B3 106.4(4) . . . . ?
B4 C1 C2 B3 -39.8(3) . . . . ?
B5 C1 C2 B3 -107.7(4) . . . . ?
B6 C1 C2 B3 -146.6(3) . . . . ?
B7 C2 B3 C1 -138.8(3) . . . . ?
B11 C2 B3 C1 -102.8(4) . . . . ?
B6 C2 B3 C1 -32.5(3) . . . . ?
C1 C2 B3 B8 98.2(4) . . . . ?
B7 C2 B3 B8 -40.6(3) . . . . ?
B11 C2 B3 B8 -4.7(5) . . . . ?
B6 C2 B3 B8 65.6(4) . . . . ?
C1 C2 B3 B4 36.2(3) . . . . ?
B7 C2 B3 B4 -102.6(4) . . . . ?
B11 C2 B3 B4 -66.7(4) . . . . ?
B6 C2 B3 B4 3.6(5) . . . . ?
C1 C2 B3 B7 138.8(3) . . . . ?
B11 C2 B3 B7 36.0(4) . . . . ?
B6 C2 B3 B7 106.3(4) . . . . ?
C3 C1 B3 C2 -107.4(4) . . . . ?
B4 C1 B3 C2 137.4(3) . . . . ?
B5 C1 B3 C2 101.0(4) . . . . ?
B6 C1 B3 C2 31.9(3) . . . . ?
C3 C1 B3 B8 155.1(4) . . . . ?
C2 C1 B3 B8 -97.5(4) . . . . ?
B4 C1 B3 B8 39.9(3) . . . . ?
B5 C1 B3 B8 3.5(5) . . . . ?
B6 C1 B3 B8 -65.6(4) . . . . ?
C3 C1 B3 B4 115.2(4) . . . . ?
C2 C1 B3 B4 -137.4(3) . . . . ?
B5 C1 B3 B4 -36.4(4) . . . . ?
B6 C1 B3 B4 -105.5(4) . . . . ?
C3 C1 B3 B7 -142.6(4) . . . . ?
C2 C1 B3 B7 -35.2(3) . . . . ?
B4 C1 B3 B7 102.2(4) . . . . ?
B5 C1 B3 B7 65.8(4) . . . . ?
B6 C1 B3 B7 -3.3(5) . . . . ?
C3 C1 B4 B9 153.1(4) . . . . ?
C2 C1 B4 B9 -63.2(4) . . . . ?
B5 C1 B4 B9 40.3(3) . . . . ?
B6 C1 B4 B9 3.2(5) . . . . ?
B3 C1 B4 B9 -102.5(4) . . . . ?
C3 C1 B4 B8 -144.3(4) . . . . ?
C2 C1 B4 B8 -0.6(4) . . . . ?
B5 C1 B4 B8 102.9(4) . . . . ?
B6 C1 B4 B8 65.9(4) . . . . ?
B3 C1 B4 B8 -39.9(3) . . . . ?
C3 C1 B4 B3 -104.4(4) . . . . ?
C2 C1 B4 B3 39.3(3) . . . . ?
B5 C1 B4 B3 142.8(4) . . . . ?
B6 C1 B4 B3 105.8(4) . . . . ?
C3 C1 B4 B5 112.8(4) . . . . ?
C2 C1 B4 B5 -103.5(3) . . . . ?
B6 C1 B4 B5 -37.0(3) . . . . ?
B3 C1 B4 B5 -142.8(4) . . . . ?
C2 B3 B4 C1 -35.6(3) . . . . ?
B8 B3 B4 C1 -134.1(4) . . . . ?
B7 B3 B4 C1 -95.9(4) . . . . ?
C2 B3 B4 B9 61.1(4) . . . . ?
C1 B3 B4 B9 96.7(4) . . . . ?
B8 B3 B4 B9 -37.5(3) . . . . ?
B7 B3 B4 B9 0.7(5) . . . . ?
C2 B3 B4 B8 98.5(4) . . . . ?
C1 B3 B4 B8 134.1(4) . . . . ?
B7 B3 B4 B8 38.2(3) . . . . ?
C2 B3 B4 B5 -2.5(4) . . . . ?
C1 B3 B4 B5 33.0(3) . . . . ?
B8 B3 B4 B5 -101.1(4) . . . . ?
B7 B3 B4 B5 -62.9(4) . . . . ?
C3 C1 B5 B6 105.1(4) . . . . ?
C2 C1 B5 B6 -38.4(3) . . . . ?
B4 C1 B5 B6 -141.5(3) . . . . ?
B3 C1 B5 B6 -105.4(4) . . . . ?
C3 C1 B5 B9 -153.3(4) . . . . ?
C2 C1 B5 B9 63.2(4) . . . . ?
B4 C1 B5 B9 -39.9(3) . . . . ?
B6 C1 B5 B9 101.6(4) . . . . ?
B3 C1 B5 B9 -3.8(5) . . . . ?
C3 C1 B5 B10 144.7(4) . . . . ?
C2 C1 B5 B10 1.3(4) . . . . ?
B4 C1 B5 B10 -101.9(4) . . . . ?
B6 C1 B5 B10 39.6(3) . . . . ?
B3 C1 B5 B10 -65.7(4) . . . . ?
C3 C1 B5 B4 -113.4(4) . . . . ?
C2 C1 B5 B4 103.1(4) . . . . ?
B6 C1 B5 B4 141.5(3) . . . . ?
B3 C1 B5 B4 36.2(4) . . . . ?
B9 B4 B5 C1 -133.8(4) . . . . ?
B8 B4 B5 C1 -96.7(4) . . . . ?
B3 B4 B5 C1 -33.4(3) . . . . ?
C1 B4 B5 B6 34.2(3) . . . . ?
B9 B4 B5 B6 -99.6(4) . . . . ?
B8 B4 B5 B6 -62.5(4) . . . . ?
B3 B4 B5 B6 0.8(4) . . . . ?
C1 B4 B5 B9 133.8(4) . . . . ?
B8 B4 B5 B9 37.1(3) . . . . ?
B3 B4 B5 B9 100.4(4) . . . . ?
C1 B4 B5 B10 96.3(4) . . . . ?
B9 B4 B5 B10 -37.5(3) . . . . ?
B8 B4 B5 B10 -0.4(5) . . . . ?
B3 B4 B5 B10 62.9(4) . . . . ?
B7 C2 B6 C1 102.8(4) . . . . ?
B11 C2 B6 C1 139.4(4) . . . . ?
B3 C2 B6 C1 32.6(3) . . . . ?
C1 C2 B6 B10 -98.9(3) . . . . ?
B7 C2 B6 B10 4.0(5) . . . . ?
B11 C2 B6 B10 40.6(3) . . . . ?
B3 C2 B6 B10 -66.3(4) . . . . ?
C1 C2 B6 B5 -35.7(3) . . . . ?
B7 C2 B6 B5 67.1(4) . . . . ?
B11 C2 B6 B5 103.7(4) . . . . ?
B3 C2 B6 B5 -3.2(5) . . . . ?
C1 C2 B6 B11 -139.4(4) . . . . ?
B7 C2 B6 B11 -36.6(4) . . . . ?
B3 C2 B6 B11 -106.9(4) . . . . ?
C3 C1 B6 C2 107.1(4) . . . . ?
B4 C1 B6 C2 -101.0(4) . . . . ?
B5 C1 B6 C2 -138.4(3) . . . . ?
B3 C1 B6 C2 -32.0(3) . . . . ?
C3 C1 B6 B10 -155.3(3) . . . . ?
C2 C1 B6 B10 97.6(4) . . . . ?
B4 C1 B6 B10 -3.4(5) . . . . ?
B5 C1 B6 B10 -40.8(3) . . . . ?
B3 C1 B6 B10 65.7(4) . . . . ?
C3 C1 B6 B5 -114.5(4) . . . . ?
C2 C1 B6 B5 138.4(3) . . . . ?
B4 C1 B6 B5 37.4(3) . . . . ?
B3 C1 B6 B5 106.5(4) . . . . ?
C3 C1 B6 B11 142.1(3) . . . . ?
C2 C1 B6 B11 35.0(3) . . . . ?
B4 C1 B6 B11 -66.0(4) . . . . ?
B5 C1 B6 B11 -103.4(4) . . . . ?
B3 C1 B6 B11 3.0(5) . . . . ?
C1 B5 B6 C2 35.1(3) . . . . ?
B9 B5 B6 C2 -61.5(4) . . . . ?
B10 B5 B6 C2 -98.7(4) . . . . ?
B4 B5 B6 C2 1.3(4) . . . . ?
B9 B5 B6 C1 -96.6(4) . . . . ?
B10 B5 B6 C1 -133.8(3) . . . . ?
B4 B5 B6 C1 -33.8(3) . . . . ?
C1 B5 B6 B10 133.8(3) . . . . ?
B9 B5 B6 B10 37.2(3) . . . . ?
B4 B5 B6 B10 100.0(4) . . . . ?
C1 B5 B6 B11 96.2(4) . . . . ?
B9 B5 B6 B11 -0.3(5) . . . . ?
B10 B5 B6 B11 -37.6(3) . . . . ?
B4 B5 B6 B11 62.4(4) . . . . ?
C1 C2 B7 B12 63.9(5) . . . . ?
B11 C2 B7 B12 -40.8(3) . . . . ?
B6 C2 B7 B12 -4.3(5) . . . . ?
B3 C2 B7 B12 102.7(4) . . . . ?
C1 C2 B7 B8 1.5(5) . . . . ?
B11 C2 B7 B8 -103.2(4) . . . . ?
B6 C2 B7 B8 -66.7(5) . . . . ?
B3 C2 B7 B8 40.3(3) . . . . ?
C1 C2 B7 B11 104.7(4) . . . . ?
B6 C2 B7 B11 36.5(4) . . . . ?
B3 C2 B7 B11 143.5(4) . . . . ?
C1 C2 B7 B3 -38.8(3) . . . . ?
B11 C2 B7 B3 -143.5(4) . . . . ?
B6 C2 B7 B3 -107.0(4) . . . . ?
C1 B3 B7 C2 34.6(3) . . . . ?
B8 B3 B7 C2 133.2(4) . . . . ?
B4 B3 B7 C2 95.1(4) . . . . ?
C2 B3 B7 B12 -96.3(4) . . . . ?
C1 B3 B7 B12 -61.7(4) . . . . ?
B8 B3 B7 B12 37.0(3) . . . . ?
B4 B3 B7 B12 -1.2(5) . . . . ?
C2 B3 B7 B8 -133.2(4) . . . . ?
C1 B3 B7 B8 -98.6(4) . . . . ?
B4 B3 B7 B8 -38.1(3) . . . . ?
C2 B3 B7 B11 -32.4(3) . . . . ?
C1 B3 B7 B11 2.2(4) . . . . ?
B8 B3 B7 B11 100.9(4) . . . . ?
B4 B3 B7 B11 62.7(4) . . . . ?
C2 B3 B8 B4 -97.6(4) . . . . ?
C1 B3 B8 B4 -39.0(3) . . . . ?
B7 B3 B8 B4 -137.2(4) . . . . ?
C2 B3 B8 B7 39.6(3) . . . . ?
C1 B3 B8 B7 98.3(4) . . . . ?
B4 B3 B8 B7 137.2(4) . . . . ?
C2 B3 B8 B9 -60.4(5) . . . . ?
C1 B3 B8 B9 -1.7(5) . . . . ?
B4 B3 B8 B9 37.3(4) . . . . ?
B7 B3 B8 B9 -100.0(4) . . . . ?
C2 B3 B8 B12 2.7(5) . . . . ?
C1 B3 B8 B12 61.4(4) . . . . ?
B4 B3 B8 B12 100.4(4) . . . . ?
B7 B3 B8 B12 -36.9(3) . . . . ?
C1 B4 B8 B3 39.9(3) . . . . ?
B9 B4 B8 B3 138.2(4) . . . . ?
B5 B4 B8 B3 101.3(4) . . . . ?
C1 B4 B8 B7 1.5(5) . . . . ?
B9 B4 B8 B7 99.9(4) . . . . ?
B3 B4 B8 B7 -38.4(3) . . . . ?
B5 B4 B8 B7 62.9(4) . . . . ?
C1 B4 B8 B9 -98.4(4) . . . . ?
B3 B4 B8 B9 -138.2(4) . . . . ?
B5 B4 B8 B9 -37.0(3) . . . . ?
C1 B4 B8 B12 -61.7(4) . . . . ?
B9 B4 B8 B12 36.7(3) . . . . ?
B3 B4 B8 B12 -101.6(4) . . . . ?
B5 B4 B8 B12 -0.3(5) . . . . ?
C2 B7 B8 B3 -40.2(3) . . . . ?
B12 B7 B8 B3 -138.8(4) . . . . ?
B11 B7 B8 B3 -101.2(4) . . . . ?
C2 B7 B8 B4 -1.8(5) . . . . ?
B12 B7 B8 B4 -100.4(4) . . . . ?
B11 B7 B8 B4 -62.9(4) . . . . ?
B3 B7 B8 B4 38.4(3) . . . . ?
C2 B7 B8 B9 61.3(4) . . . . ?
B12 B7 B8 B9 -37.4(3) . . . . ?
B11 B7 B8 B9 0.2(5) . . . . ?
B3 B7 B8 B9 101.5(4) . . . . ?
C2 B7 B8 B12 98.6(4) . . . . ?
B11 B7 B8 B12 37.6(3) . . . . ?
B3 B7 B8 B12 138.8(4) . . . . ?
C1 B4 B9 B12 62.2(4) . . . . ?
B8 B4 B9 B12 -37.1(3) . . . . ?
B3 B4 B9 B12 0.0(5) . . . . ?
B5 B4 B9 B12 101.8(4) . . . . ?
C1 B4 B9 B10 -1.7(4) . . . . ?
B8 B4 B9 B10 -101.1(4) . . . . ?
B3 B4 B9 B10 -64.0(4) . . . . ?
B5 B4 B9 B10 37.8(3) . . . . ?
C1 B4 B9 B5 -39.5(3) . . . . ?
B8 B4 B9 B5 -138.9(4) . . . . ?
B3 B4 B9 B5 -101.8(4) . . . . ?
C1 B4 B9 B8 99.4(4) . . . . ?
B3 B4 B9 B8 37.1(3) . . . . ?
B5 B4 B9 B8 138.9(4) . . . . ?
C1 B5 B9 B12 -61.6(4) . . . . ?
B6 B5 B9 B12 0.2(5) . . . . ?
B10 B5 B9 B12 37.0(3) . . . . ?
B4 B5 B9 B12 -100.9(4) . . . . ?
C1 B5 B9 B4 39.3(3) . . . . ?
B6 B5 B9 B4 101.1(4) . . . . ?
B10 B5 B9 B4 137.9(4) . . . . ?
C1 B5 B9 B10 -98.6(4) . . . . ?
B6 B5 B9 B10 -36.8(3) . . . . ?
B4 B5 B9 B10 -137.9(4) . . . . ?
C1 B5 B9 B8 2.4(5) . . . . ?
B6 B5 B9 B8 64.2(4) . . . . ?
B10 B5 B9 B8 101.0(4) . . . . ?
B4 B5 B9 B8 -36.9(4) . . . . ?
B3 B8 B9 B12 101.2(4) . . . . ?
B4 B8 B9 B12 138.7(4) . . . . ?
B7 B8 B9 B12 37.5(3) . . . . ?
B3 B8 B9 B4 -37.5(4) . . . . ?
B7 B8 B9 B4 -101.2(4) . . . . ?
B12 B8 B9 B4 -138.7(4) . . . . ?
B3 B8 B9 B10 63.4(5) . . . . ?
B4 B8 B9 B10 100.9(4) . . . . ?
B7 B8 B9 B10 -0.4(5) . . . . ?
B12 B8 B9 B10 -37.8(3) . . . . ?
B3 B8 B9 B5 -0.5(5) . . . . ?
B4 B8 B9 B5 37.1(3) . . . . ?
B7 B8 B9 B5 -64.2(4) . . . . ?
B12 B8 B9 B5 -101.7(4) . . . . ?
C2 B6 B10 B11 -39.7(3) . . . . ?
C1 B6 B10 B11 -98.8(4) . . . . ?
B5 B6 B10 B11 -138.4(4) . . . . ?
C2 B6 B10 B9 61.2(4) . . . . ?
C1 B6 B10 B9 2.1(4) . . . . ?
B5 B6 B10 B9 -37.5(3) . . . . ?
B11 B6 B10 B9 100.9(4) . . . . ?
C2 B6 B10 B12 -1.9(4) . . . . ?
C1 B6 B10 B12 -61.0(4) . . . . ?
B5 B6 B10 B12 -100.6(4) . . . . ?
B11 B6 B10 B12 37.8(3) . . . . ?
C2 B6 B10 B5 98.7(3) . . . . ?
C1 B6 B10 B5 39.6(3) . . . . ?
B11 B6 B10 B5 138.4(4) . . . . ?
B12 B9 B10 B6 -101.5(4) . . . . ?
B4 B9 B10 B6 -0.2(5) . . . . ?
B5 B9 B10 B6 37.6(3) . . . . ?
B8 B9 B10 B6 -63.7(4) . . . . ?
B12 B9 B10 B11 -37.4(3) . . . . ?
B4 B9 B10 B11 63.8(4) . . . . ?
B5 B9 B10 B11 101.7(4) . . . . ?
B8 B9 B10 B11 0.4(4) . . . . ?
B4 B9 B10 B12 101.2(4) . . . . ?
B5 B9 B10 B12 139.1(3) . . . . ?
B8 B9 B10 B12 37.8(3) . . . . ?
B12 B9 B10 B5 -139.1(3) . . . . ?
B4 B9 B10 B5 -37.9(3) . . . . ?
B8 B9 B10 B5 -101.3(4) . . . . ?
C1 B5 B10 B6 -39.9(3) . . . . ?
B9 B5 B10 B6 -138.0(4) . . . . ?
B4 B5 B10 B6 -100.7(4) . . . . ?
C1 B5 B10 B11 -2.2(5) . . . . ?
B6 B5 B10 B11 37.6(3) . . . . ?
B9 B5 B10 B11 -100.4(4) . . . . ?
B4 B5 B10 B11 -63.0(4) . . . . ?
C1 B5 B10 B9 98.1(4) . . . . ?
B6 B5 B10 B9 138.0(4) . . . . ?
B4 B5 B10 B9 37.3(3) . . . . ?
C1 B5 B10 B12 61.7(4) . . . . ?
B6 B5 B10 B12 101.6(4) . . . . ?
B9 B5 B10 B12 -36.4(3) . . . . ?
B4 B5 B10 B12 0.9(4) . . . . ?
C1 C2 B11 B10 -1.6(5) . . . . ?
B7 C2 B11 B10 102.7(4) . . . . ?
B6 C2 B11 B10 -39.9(3) . . . . ?
B3 C2 B11 B10 66.8(4) . . . . ?
C1 C2 B11 B6 38.3(3) . . . . ?
B7 C2 B11 B6 142.6(4) . . . . ?
B3 C2 B11 B6 106.8(4) . . . . ?
C1 C2 B11 B7 -104.3(4) . . . . ?
B6 C2 B11 B7 -142.6(4) . . . . ?
B3 C2 B11 B7 -35.9(4) . . . . ?
C1 C2 B11 B12 -63.9(4) . . . . ?
B7 C2 B11 B12 40.4(3) . . . . ?
B6 C2 B11 B12 -102.2(4) . . . . ?
B3 C2 B11 B12 4.6(5) . . . . ?
B6 B10 B11 C2 39.8(3) . . . . ?
B9 B10 B11 C2 -61.2(4) . . . . ?
B12 B10 B11 C2 -98.2(4) . . . . ?
B5 B10 B11 C2 2.3(5) . . . . ?
B9 B10 B11 B6 -101.0(4) . . . . ?
B12 B10 B11 B6 -138.0(4) . . . . ?
B5 B10 B11 B6 -37.5(3) . . . . ?
B6 B10 B11 B7 100.7(4) . . . . ?
B9 B10 B11 B7 -0.3(4) . . . . ?
B12 B10 B11 B7 -37.3(3) . . . . ?
B5 B10 B11 B7 63.2(4) . . . . ?
B6 B10 B11 B12 138.0(4) . . . . ?
B9 B10 B11 B12 37.1(3) . . . . ?
B5 B10 B11 B12 100.6(4) . . . . ?
C1 B6 B11 C2 -34.4(3) . . . . ?
B10 B6 B11 C2 -133.5(4) . . . . ?
B5 B6 B11 C2 -95.6(4) . . . . ?
C2 B6 B11 B10 133.5(4) . . . . ?
C1 B6 B11 B10 99.1(4) . . . . ?
B5 B6 B11 B10 37.8(3) . . . . ?
C2 B6 B11 B7 32.9(3) . . . . ?
C1 B6 B11 B7 -1.4(5) . . . . ?
B10 B6 B11 B7 -100.5(4) . . . . ?
B5 B6 B11 B7 -62.7(4) . . . . ?
C2 B6 B11 B12 96.0(4) . . . . ?
C1 B6 B11 B12 61.6(4) . . . . ?
B10 B6 B11 B12 -37.5(3) . . . . ?
B5 B6 B11 B12 0.3(5) . . . . ?
B12 B7 B11 C2 133.2(4) . . . . ?
B8 B7 B11 C2 95.7(4) . . . . ?
B3 B7 B11 C2 32.6(3) . . . . ?
C2 B7 B11 B10 -95.6(4) . . . . ?
B12 B7 B11 B10 37.6(3) . . . . ?
B8 B7 B11 B10 0.0(5) . . . . ?
B3 B7 B11 B10 -63.0(4) . . . . ?
C2 B7 B11 B6 -33.1(3) . . . . ?
B12 B7 B11 B6 100.1(4) . . . . ?
B8 B7 B11 B6 62.5(4) . . . . ?
B3 B7 B11 B6 -0.5(5) . . . . ?
C2 B7 B11 B12 -133.2(4) . . . . ?
B8 B7 B11 B12 -37.5(3) . . . . ?
B3 B7 B11 B12 -100.6(4) . . . . ?
B4 B9 B12 B7 -0.7(5) . . . . ?
B10 B9 B12 B7 100.3(4) . . . . ?
B5 B9 B12 B7 63.4(4) . . . . ?
B8 B9 B12 B7 -37.7(3) . . . . ?
B4 B9 B12 B8 37.0(3) . . . . ?
B10 B9 B12 B8 137.9(4) . . . . ?
B5 B9 B12 B8 101.0(4) . . . . ?
B4 B9 B12 B10 -101.0(4) . . . . ?
B5 B9 B12 B10 -36.9(3) . . . . ?
B8 B9 B12 B10 -137.9(4) . . . . ?
B4 B9 B12 B11 -64.0(4) . . . . ?
B10 B9 B12 B11 36.9(3) . . . . ?
B5 B9 B12 B11 0.0(5) . . . . ?
B8 B9 B12 B11 -101.0(4) . . . . ?
C2 B7 B12 B9 -60.6(5) . . . . ?
B8 B7 B12 B9 37.8(3) . . . . ?
B11 B7 B12 B9 -100.5(4) . . . . ?
B3 B7 B12 B9 1.2(5) . . . . ?
C2 B7 B12 B8 -98.4(4) . . . . ?
B11 B7 B12 B8 -138.3(4) . . . . ?
B3 B7 B12 B8 -36.6(3) . . . . ?
C2 B7 B12 B10 2.8(5) . . . . ?
B8 B7 B12 B10 101.2(4) . . . . ?
B11 B7 B12 B10 -37.1(3) . . . . ?
B3 B7 B12 B10 64.5(5) . . . . ?
C2 B7 B12 B11 39.9(3) . . . . ?
B8 B7 B12 B11 138.3(4) . . . . ?
B3 B7 B12 B11 101.6(4) . . . . ?
B3 B8 B12 B9 -100.6(4) . . . . ?
B4 B8 B12 B9 -36.8(3) . . . . ?
B7 B8 B12 B9 -137.8(4) . . . . ?
B3 B8 B12 B7 37.1(3) . . . . ?
B4 B8 B12 B7 101.0(4) . . . . ?
B9 B8 B12 B7 137.8(4) . . . . ?
B3 B8 B12 B10 -63.0(4) . . . . ?
B4 B8 B12 B10 0.9(5) . . . . ?
B7 B8 B12 B10 -100.1(4) . . . . ?
B9 B8 B12 B10 37.6(3) . . . . ?
B3 B8 B12 B11 -0.2(5) . . . . ?
B4 B8 B12 B11 63.7(4) . . . . ?
B7 B8 B12 B11 -37.3(3) . . . . ?
B9 B8 B12 B11 100.5(4) . . . . ?
B6 B10 B12 B9 100.4(4) . . . . ?
B11 B10 B12 B9 138.3(4) . . . . ?
B5 B10 B12 B9 36.6(3) . . . . ?
B6 B10 B12 B7 -0.6(5) . . . . ?
B11 B10 B12 B7 37.3(4) . . . . ?
B9 B10 B12 B7 -101.0(4) . . . . ?
B5 B10 B12 B7 -64.4(5) . . . . ?
B6 B10 B12 B8 62.7(4) . . . . ?
B11 B10 B12 B8 100.6(4) . . . . ?
B9 B10 B12 B8 -37.7(3) . . . . ?
B5 B10 B12 B8 -1.1(5) . . . . ?
B6 B10 B12 B11 -37.9(3) . . . . ?
B9 B10 B12 B11 -138.3(4) . . . . ?
B5 B10 B12 B11 -101.7(4) . . . . ?
C2 B11 B12 B9 61.1(4) . . . . ?
B10 B11 B12 B9 -37.2(3) . . . . ?
B6 B11 B12 B9 -0.2(5) . . . . ?
B7 B11 B12 B9 100.9(4) . . . . ?
C2 B11 B12 B7 -39.8(3) . . . . ?
B10 B11 B12 B7 -138.1(4) . . . . ?
B6 B11 B12 B7 -101.1(4) . . . . ?
C2 B11 B12 B8 -2.5(4) . . . . ?
B10 B11 B12 B8 -100.8(4) . . . . ?
B6 B11 B12 B8 -63.8(4) . . . . ?
B7 B11 B12 B8 37.3(3) . . . . ?
C2 B11 B12 B10 98.3(4) . . . . ?
B6 B11 B12 B10 37.0(3) . . . . ?
B7 B11 B12 B10 138.1(4) . . . . ?
C5 B13 B14 C4 -36.5(3) . . . . ?
B18 B13 B14 C4 -134.3(4) . . . . ?
B17 B13 B14 C4 -97.1(4) . . . . ?
C5 B13 B14 B18 97.8(4) . . . . ?
C4 B13 B14 B18 134.3(4) . . . . ?
B17 B13 B14 B18 37.2(3) . . . . ?
C5 B13 B14 B19 60.6(4) . . . . ?
C4 B13 B14 B19 97.1(4) . . . . ?
B18 B13 B14 B19 -37.2(3) . . . . ?
B17 B13 B14 B19 0.0(5) . . . . ?
C5 B13 B14 B15 -3.2(4) . . . . ?
C4 B13 B14 B15 33.3(3) . . . . ?
B18 B13 B14 B15 -101.0(4) . . . . ?
B17 B13 B14 B15 -63.8(4) . . . . ?
B13 B14 B15 C4 -33.5(3) . . . . ?
B18 B14 B15 C4 -97.0(4) . . . . ?
B19 B14 B15 C4 -134.3(3) . . . . ?
C4 B14 B15 B20 97.1(4) . . . . ?
B13 B14 B15 B20 63.5(4) . . . . ?
B18 B14 B15 B20 0.1(5) . . . . ?
B19 B14 B15 B20 -37.2(3) . . . . ?
C4 B14 B15 B19 134.3(3) . . . . ?
B13 B14 B15 B19 100.8(4) . . . . ?
B18 B14 B15 B19 37.3(3) . . . . ?
C4 B14 B15 B16 34.2(3) . . . . ?
B13 B14 B15 B16 0.7(4) . . . . ?
B18 B14 B15 B16 -62.8(4) . . . . ?
B19 B14 B15 B16 -100.1(4) . . . . ?
C4 B15 B16 C5 36.3(3) . . . . ?
B14 B15 B16 C5 2.1(4) . . . . ?
B20 B15 B16 C5 -98.6(4) . . . . ?
B19 B15 B16 C5 -61.1(4) . . . . ?
B14 B15 B16 C4 -34.1(3) . . . . ?
B20 B15 B16 C4 -134.8(4) . . . . ?
B19 B15 B16 C4 -97.3(4) . . . . ?
C4 B15 B16 B20 134.8(4) . . . . ?
B14 B15 B16 B20 100.7(4) . . . . ?
B19 B15 B16 B20 37.5(3) . . . . ?
C4 B15 B16 B21 96.7(4) . . . . ?
B14 B15 B16 B21 62.6(4) . . . . ?
B20 B15 B16 B21 -38.1(3) . . . . ?
B19 B15 B16 B21 -0.6(5) . . . . ?
C4 B13 B17 C5 34.1(3) . . . . ?
B18 B13 B17 C5 133.1(4) . . . . ?
B14 B13 B17 C5 95.8(4) . . . . ?
C5 B13 B17 B22 -95.5(4) . . . . ?
C4 B13 B17 B22 -61.4(4) . . . . ?
B18 B13 B17 B22 37.6(3) . . . . ?
B14 B13 B17 B22 0.3(5) . . . . ?
C5 B13 B17 B18 -133.1(4) . . . . ?
C4 B13 B17 B18 -99.0(4) . . . . ?
B14 B13 B17 B18 -37.3(3) . . . . ?
C5 B13 B17 B21 -32.4(3) . . . . ?
C4 B13 B17 B21 1.7(5) . . . . ?
B18 B13 B17 B21 100.7(4) . . . . ?
B14 B13 B17 B21 63.4(4) . . . . ?
C5 B13 B18 B19 -61.3(4) . . . . ?
C4 B13 B18 B19 -2.1(5) . . . . ?
B14 B13 B18 B19 37.3(3) . . . . ?
B17 B13 B18 B19 -100.9(4) . . . . ?
C5 B13 B18 B17 39.6(3) . . . . ?
C4 B13 B18 B17 98.8(4) . . . . ?
B14 B13 B18 B17 138.2(4) . . . . ?
C5 B13 B18 B14 -98.6(3) . . . . ?
C4 B13 B18 B14 -39.4(3) . . . . ?
B17 B13 B18 B14 -138.2(4) . . . . ?
C5 B13 B18 B22 2.3(4) . . . . ?
C4 B13 B18 B22 61.5(4) . . . . ?
B14 B13 B18 B22 100.9(4) . . . . ?
B17 B13 B18 B22 -37.3(3) . . . . ?
C5 B17 B18 B19 60.9(4) . . . . ?
B22 B17 B18 B19 -37.1(3) . . . . ?
B13 B17 B18 B19 101.0(4) . . . . ?
B21 B17 B18 B19 0.1(4) . . . . ?
C5 B17 B18 B13 -40.1(3) . . . . ?
B22 B17 B18 B13 -138.1(4) . . . . ?
B21 B17 B18 B13 -100.9(4) . . . . ?
C5 B17 B18 B14 -2.7(5) . . . . ?
B22 B17 B18 B14 -100.7(4) . . . . ?
B13 B17 B18 B14 37.4(3) . . . . ?
B21 B17 B18 B14 -63.5(4) . . . . ?
C5 B17 B18 B22 98.0(4) . . . . ?
B13 B17 B18 B22 138.1(4) . . . . ?
B21 B17 B18 B22 37.3(3) . . . . ?
C4 B14 B18 B19 -98.8(4) . . . . ?
B13 B14 B18 B19 -138.3(4) . . . . ?
B15 B14 B18 B19 -37.5(3) . . . . ?
C4 B14 B18 B13 39.5(3) . . . . ?
B19 B14 B18 B13 138.3(4) . . . . ?
B15 B14 B18 B13 100.8(4) . . . . ?
C4 B14 B18 B17 1.9(5) . . . . ?
B13 B14 B18 B17 -37.6(4) . . . . ?
B19 B14 B18 B17 100.7(4) . . . . ?
B15 B14 B18 B17 63.2(5) . . . . ?
C4 B14 B18 B22 -61.4(4) . . . . ?
B13 B14 B18 B22 -100.9(4) . . . . ?
B19 B14 B18 B22 37.4(4) . . . . ?
B15 B14 B18 B22 -0.1(5) . . . . ?
B13 B18 B19 B14 -37.3(3) . . . . ?
B17 B18 B19 B14 -101.2(4) . . . . ?
B22 B18 B19 B14 -138.2(4) . . . . ?
B13 B18 B19 B22 100.9(4) . . . . ?
B17 B18 B19 B22 37.0(3) . . . . ?
B14 B18 B19 B22 138.2(4) . . . . ?
B13 B18 B19 B15 0.0(5) . . . . ?
B17 B18 B19 B15 -63.9(4) . . . . ?
B14 B18 B19 B15 37.3(3) . . . . ?
B22 B18 B19 B15 -100.9(4) . . . . ?
B13 B18 B19 B20 63.3(4) . . . . ?
B17 B18 B19 B20 -0.6(5) . . . . ?
B14 B18 B19 B20 100.6(4) . . . . ?
B22 B18 B19 B20 -37.6(3) . . . . ?
C4 B14 B19 B18 99.1(4) . . . . ?
B13 B14 B19 B18 37.2(3) . . . . ?
B15 B14 B19 B18 138.2(4) . . . . ?
C4 B14 B19 B22 61.5(4) . . . . ?
B13 B14 B19 B22 -0.3(5) . . . . ?
B18 B14 B19 B22 -37.6(4) . . . . ?
B15 B14 B19 B22 100.7(4) . . . . ?
C4 B14 B19 B15 -39.2(3) . . . . ?
B13 B14 B19 B15 -101.0(4) . . . . ?
B18 B14 B19 B15 -138.2(4) . . . . ?
C4 B14 B19 B20 -2.3(5) . . . . ?
B13 B14 B19 B20 -64.1(4) . . . . ?
B18 B14 B19 B20 -101.3(4) . . . . ?
B15 B14 B19 B20 36.9(3) . . . . ?
C4 B15 B19 B18 2.1(4) . . . . ?
B14 B15 B19 B18 -37.4(3) . . . . ?
B20 B15 B19 B18 101.3(4) . . . . ?
B16 B15 B19 B18 64.2(4) . . . . ?
C4 B15 B19 B14 39.5(3) . . . . ?
B20 B15 B19 B14 138.6(4) . . . . ?
B16 B15 B19 B14 101.6(4) . . . . ?
C4 B15 B19 B22 -61.7(4) . . . . ?
B14 B15 B19 B22 -101.1(4) . . . . ?
B20 B15 B19 B22 37.5(4) . . . . ?
B16 B15 B19 B22 0.4(5) . . . . ?
C4 B15 B19 B20 -99.1(4) . . . . ?
B14 B15 B19 B20 -138.6(4) . . . . ?
B16 B15 B19 B20 -37.1(3) . . . . ?
C5 B16 B20 B21 -39.6(3) . . . . ?
C4 B16 B20 B21 -98.8(4) . . . . ?
B15 B16 B20 B21 -137.4(4) . . . . ?
C5 B16 B20 B15 97.8(3) . . . . ?
C4 B16 B20 B15 38.6(3) . . . . ?
B21 B16 B20 B15 137.4(4) . . . . ?
C5 B16 B20 B22 -2.6(4) . . . . ?
C4 B16 B20 B22 -61.8(4) . . . . ?
B21 B16 B20 B22 37.0(3) . . . . ?
B15 B16 B20 B22 -100.4(4) . . . . ?
C5 B16 B20 B19 60.3(4) . . . . ?
C4 B16 B20 B19 1.2(5) . . . . ?
B21 B16 B20 B19 100.0(4) . . . . ?
B15 B16 B20 B19 -37.4(3) . . . . ?
C4 B15 B20 B16 -39.2(3) . . . . ?
B14 B15 B20 B16 -101.1(4) . . . . ?
B19 B15 B20 B16 -138.1(4) . . . . ?
C4 B15 B20 B21 -0.9(5) . . . . ?
B14 B15 B20 B21 -62.8(4) . . . . ?
B19 B15 B20 B21 -99.8(4) . . . . ?
B16 B15 B20 B21 38.3(3) . . . . ?
C4 B15 B20 B22 61.8(4) . . . . ?
B14 B15 B20 B22 -0.1(5) . . . . ?
B19 B15 B20 B22 -37.1(4) . . . . ?
B16 B15 B20 B22 101.1(4) . . . . ?
C4 B15 B20 B19 98.9(4) . . . . ?
B14 B15 B20 B19 37.0(3) . . . . ?
B16 B15 B20 B19 138.1(4) . . . . ?
B18 B19 B20 B16 -62.9(4) . . . . ?
B14 B19 B20 B16 0.7(5) . . . . ?
B22 B19 B20 B16 -100.5(4) . . . . ?
B15 B19 B20 B16 37.7(3) . . . . ?
B18 B19 B20 B21 0.8(4) . . . . ?
B14 B19 B20 B21 64.4(4) . . . . ?
B22 B19 B20 B21 -36.8(3) . . . . ?
B15 B19 B20 B21 101.4(4) . . . . ?
B18 B19 B20 B15 -100.6(4) . . . . ?
B14 B19 B20 B15 -37.0(3) . . . . ?
B22 B19 B20 B15 -138.2(4) . . . . ?
B18 B19 B20 B22 37.6(3) . . . . ?
B14 B19 B20 B22 101.2(4) . . . . ?
B15 B19 B20 B22 138.2(4) . . . . ?
B16 B20 B21 C5 39.9(3) . . . . ?
B15 B20 B21 C5 1.7(5) . . . . ?
B22 B20 B21 C5 -98.3(4) . . . . ?
B19 B20 B21 C5 -61.5(4) . . . . ?
B16 B20 B21 B22 138.3(4) . . . . ?
B15 B20 B21 B22 100.0(4) . . . . ?
B19 B20 B21 B22 36.8(3) . . . . ?
B15 B20 B21 B16 -38.3(3) . . . . ?
B22 B20 B21 B16 -138.3(4) . . . . ?
B19 B20 B21 B16 -101.5(4) . . . . ?
B16 B20 B21 B17 100.7(4) . . . . ?
B15 B20 B21 B17 62.4(4) . . . . ?
B22 B20 B21 B17 -37.6(3) . . . . ?
B19 B20 B21 B17 -0.8(4) . . . . ?
C4 B16 B21 C5 -34.2(3) . . . . ?
B20 B16 B21 C5 -133.2(4) . . . . ?
B15 B16 B21 C5 -95.1(4) . . . . ?
C5 B16 B21 B22 95.6(4) . . . . ?
C4 B16 B21 B22 61.4(4) . . . . ?
B20 B16 B21 B22 -37.6(4) . . . . ?
B15 B16 B21 B22 0.5(5) . . . . ?
C5 B16 B21 B20 133.2(4) . . . . ?
C4 B16 B21 B20 99.0(4) . . . . ?
B15 B16 B21 B20 38.2(3) . . . . ?
C5 B16 B21 B17 32.3(3) . . . . ?
C4 B16 B21 B17 -1.9(5) . . . . ?
B20 B16 B21 B17 -100.9(4) . . . . ?
B15 B16 B21 B17 -62.7(4) . . . . ?
B22 B17 B21 C5 133.4(4) . . . . ?
B18 B17 B21 C5 95.9(4) . . . . ?
B13 B17 B21 C5 32.6(3) . . . . ?
C5 B17 B21 B22 -133.4(4) . . . . ?
B18 B17 B21 B22 -37.6(3) . . . . ?
B13 B17 B21 B22 -100.8(4) . . . . ?
C5 B17 B21 B20 -95.5(4) . . . . ?
B22 B17 B21 B20 38.0(3) . . . . ?
B18 B17 B21 B20 0.4(4) . . . . ?
B13 B17 B21 B20 -62.8(4) . . . . ?
C5 B17 B21 B16 -32.5(3) . . . . ?
B22 B17 B21 B16 100.9(4) . . . . ?
B18 B17 B21 B16 63.3(4) . . . . ?
B13 B17 B21 B16 0.1(5) . . . . ?
C5 B21 B22 B17 -39.5(3) . . . . ?
B20 B21 B22 B17 -137.9(4) . . . . ?
B16 B21 B22 B17 -100.8(4) . . . . ?
C5 B21 B22 B19 61.0(5) . . . . ?
B20 B21 B22 B19 -37.4(4) . . . . ?
B16 B21 B22 B19 -0.3(5) . . . . ?
B17 B21 B22 B19 100.5(4) . . . . ?
C5 B21 B22 B18 -2.1(5) . . . . ?
B20 B21 B22 B18 -100.5(4) . . . . ?
B16 B21 B22 B18 -63.4(5) . . . . ?
B17 B21 B22 B18 37.4(3) . . . . ?
C5 B21 B22 B20 98.4(4) . . . . ?
B16 B21 B22 B20 37.1(3) . . . . ?
B17 B21 B22 B20 137.9(4) . . . . ?
C5 B17 B22 B21 39.5(3) . . . . ?
B18 B17 B22 B21 138.2(4) . . . . ?
B13 B17 B22 B21 100.8(4) . . . . ?
C5 B17 B22 B19 -61.8(4) . . . . ?
B18 B17 B22 B19 36.8(3) . . . . ?
B13 B17 B22 B19 -0.5(5) . . . . ?
B21 B17 B22 B19 -101.3(4) . . . . ?
C5 B17 B22 B18 -98.7(4) . . . . ?
B13 B17 B22 B18 -37.3(3) . . . . ?
B21 B17 B22 B18 -138.2(4) . . . . ?
C5 B17 B22 B20 1.9(5) . . . . ?
B18 B17 B22 B20 100.5(4) . . . . ?
B13 B17 B22 B20 63.2(5) . . . . ?
B21 B17 B22 B20 -37.6(3) . . . . ?
B18 B19 B22 B21 -101.0(4) . . . . ?
B14 B19 B22 B21 -63.5(5) . . . . ?
B15 B19 B22 B21 -0.1(5) . . . . ?
B20 B19 B22 B21 37.2(4) . . . . ?
B18 B19 B22 B17 -36.9(3) . . . . ?
B14 B19 B22 B17 0.5(5) . . . . ?
B15 B19 B22 B17 63.9(5) . . . . ?
B20 B19 B22 B17 101.2(4) . . . . ?
B14 B19 B22 B18 37.5(3) . . . . ?
B15 B19 B22 B18 100.9(4) . . . . ?
B20 B19 B22 B18 138.2(4) . . . . ?
B18 B19 B22 B20 -138.2(4) . . . . ?
B14 B19 B22 B20 -100.7(4) . . . . ?
B15 B19 B22 B20 -37.3(3) . . . . ?
B19 B18 B22 B21 100.8(4) . . . . ?
B13 B18 B22 B21 -0.1(5) . . . . ?
B17 B18 B22 B21 -37.7(3) . . . . ?
B14 B18 B22 B21 63.4(5) . . . . ?
B19 B18 B22 B17 138.5(4) . . . . ?
B13 B18 B22 B17 37.6(3) . . . . ?
B14 B18 B22 B17 101.1(4) . . . . ?
B13 B18 B22 B19 -100.9(4) . . . . ?
B17 B18 B22 B19 -138.5(4) . . . . ?
B14 B18 B22 B19 -37.4(3) . . . . ?
B19 B18 B22 B20 37.5(4) . . . . ?
B13 B18 B22 B20 -63.4(5) . . . . ?
B17 B18 B22 B20 -101.1(4) . . . . ?
B14 B18 B22 B20 0.0(5) . . . . ?
B16 B20 B22 B21 -37.4(3) . . . . ?
B15 B20 B22 B21 -101.2(4) . . . . ?
B19 B20 B22 B21 -138.4(4) . . . . ?
B16 B20 B22 B17 0.5(5) . . . . ?
B21 B20 B22 B17 37.9(3) . . . . ?
B15 B20 B22 B17 -63.3(5) . . . . ?
B19 B20 B22 B17 -100.5(4) . . . . ?
B16 B20 B22 B19 101.0(4) . . . . ?
B21 B20 B22 B19 138.4(4) . . . . ?
B15 B20 B22 B19 37.2(3) . . . . ?
B16 B20 B22 B18 63.8(5) . . . . ?
B21 B20 B22 B18 101.2(4) . . . . ?
B15 B20 B22 B18 0.0(5) . . . . ?
B19 B20 B22 B18 -37.2(3) . . . . ?
C2 C1 C3 S1 41.7(5) . . . . ?
B4 C1 C3 S1 -176.6(3) . . . . ?
B5 C1 C3 S1 -99.8(4) . . . . ?
B6 C1 C3 S1 -27.5(5) . . . . ?
B3 C1 C3 S1 110.9(4) . . . . ?
C2 C1 C3 S2 -140.0(3) . . . . ?
B4 C1 C3 S2 1.7(5) . . . . ?
B5 C1 C3 S2 78.5(5) . . . . ?
B6 C1 C3 S2 150.9(3) . . . . ?
B3 C1 C3 S2 -70.8(4) . . . . ?
Ir1 S1 C3 C1 177.5(3) . . . . ?
Ir1 S1 C3 S2 -0.97(19) . . . . ?
Ir1 S2 C3 C1 -177.5(3) . . . . ?
Ir1 S2 C3 S1 0.96(19) . . . . ?
B14 B15 C4 C6 -113.5(4) . . . . ?
B20 B15 C4 C6 144.0(4) . . . . ?
B19 B15 C4 C6 -153.3(4) . . . . ?
B16 B15 C4 C6 104.8(4) . . . . ?
B14 B15 C4 C5 102.3(3) . . . . ?
B20 B15 C4 C5 -0.2(4) . . . . ?
B19 B15 C4 C5 62.5(4) . . . . ?
B16 B15 C4 C5 -39.4(3) . . . . ?
B20 B15 C4 B14 -102.5(4) . . . . ?
B19 B15 C4 B14 -39.8(3) . . . . ?
B16 B15 C4 B14 -141.7(3) . . . . ?
B14 B15 C4 B13 36.1(3) . . . . ?
B20 B15 C4 B13 -66.4(4) . . . . ?
B19 B15 C4 B13 -3.6(4) . . . . ?
B16 B15 C4 B13 -105.6(4) . . . . ?
B14 B15 C4 B16 141.7(3) . . . . ?
B20 B15 C4 B16 39.2(3) . . . . ?
B19 B15 C4 B16 101.9(4) . . . . ?
B13 B14 C4 C6 -103.7(4) . . . . ?
B18 B14 C4 C6 -143.6(4) . . . . ?
B19 B14 C4 C6 154.1(4) . . . . ?
B15 B14 C4 C6 114.0(4) . . . . ?
B13 B14 C4 C5 39.6(3) . . . . ?
B18 B14 C4 C5 -0.3(4) . . . . ?
B19 B14 C4 C5 -62.6(4) . . . . ?
B15 B14 C4 C5 -102.6(3) . . . . ?
B13 B14 C4 B15 142.2(3) . . . . ?
B18 B14 C4 B15 102.3(4) . . . . ?
B19 B14 C4 B15 40.1(3) . . . . ?
B18 B14 C4 B13 -39.9(3) . . . . ?
B19 B14 C4 B13 -102.2(4) . . . . ?
B15 B14 C4 B13 -142.2(3) . . . . ?
B13 B14 C4 B16 105.4(4) . . . . ?
B18 B14 C4 B16 65.5(4) . . . . ?
B19 B14 C4 B16 3.2(5) . . . . ?
B15 B14 C4 B16 -36.9(3) . . . . ?
C5 B13 C4 C6 -107.4(4) . . . . ?
B18 B13 C4 C6 155.9(3) . . . . ?
B14 B13 C4 C6 115.9(4) . . . . ?
B17 B13 C4 C6 -141.9(4) . . . . ?
B18 B13 C4 C5 -96.7(4) . . . . ?
B14 B13 C4 C5 -136.6(3) . . . . ?
B17 B13 C4 C5 -34.5(3) . . . . ?
C5 B13 C4 B15 100.3(4) . . . . ?
B18 B13 C4 B15 3.6(4) . . . . ?
B14 B13 C4 B15 -36.3(3) . . . . ?
B17 B13 C4 B15 65.8(4) . . . . ?
C5 B13 C4 B14 136.6(3) . . . . ?
B18 B13 C4 B14 40.0(3) . . . . ?
B17 B13 C4 B14 102.1(4) . . . . ?
C5 B13 C4 B16 31.4(3) . . . . ?
B18 B13 C4 B16 -65.3(4) . . . . ?
B14 B13 C4 B16 -105.3(4) . . . . ?
B17 B13 C4 B16 -3.1(5) . . . . ?
C5 B16 C4 C6 107.0(4) . . . . ?
B20 B16 C4 C6 -155.9(3) . . . . ?
B21 B16 C4 C6 141.7(4) . . . . ?
B15 B16 C4 C6 -116.2(4) . . . . ?
B20 B16 C4 C5 97.1(4) . . . . ?
B21 B16 C4 C5 34.7(3) . . . . ?
B15 B16 C4 C5 136.8(3) . . . . ?
C5 B16 C4 B15 -136.8(3) . . . . ?
B20 B16 C4 B15 -39.6(3) . . . . ?
B21 B16 C4 B15 -102.1(4) . . . . ?
C5 B16 C4 B14 -99.9(4) . . . . ?
B20 B16 C4 B14 -2.8(4) . . . . ?
B21 B16 C4 B14 -65.3(4) . . . . ?
B15 B16 C4 B14 36.9(3) . . . . ?
C5 B16 C4 B13 -31.5(3) . . . . ?
B20 B16 C4 B13 65.7(4) . . . . ?
B21 B16 C4 B13 3.2(5) . . . . ?
B15 B16 C4 B13 105.3(4) . . . . ?
C6 C4 C5 B21 -145.8(4) . . . . ?
B15 C4 C5 B21 1.3(5) . . . . ?
B14 C4 C5 B21 68.0(4) . . . . ?
B13 C4 C5 B21 108.1(4) . . . . ?
B16 C4 C5 B21 -38.8(3) . . . . ?
C6 C4 C5 B17 144.7(4) . . . . ?
B15 C4 C5 B17 -68.2(4) . . . . ?
B14 C4 C5 B17 -1.5(5) . . . . ?
B13 C4 C5 B17 38.5(4) . . . . ?
B16 C4 C5 B17 -108.4(4) . . . . ?
C6 C4 C5 B16 -106.9(4) . . . . ?
B15 C4 C5 B16 40.2(3) . . . . ?
B14 C4 C5 B16 106.9(4) . . . . ?
B13 C4 C5 B16 146.9(3) . . . . ?
C6 C4 C5 B13 106.2(4) . . . . ?
B15 C4 C5 B13 -106.7(4) . . . . ?
B14 C4 C5 B13 -40.0(3) . . . . ?
B16 C4 C5 B13 -146.9(3) . . . . ?
B22 B21 C5 C4 -64.6(4) . . . . ?
B20 B21 C5 C4 -1.9(5) . . . . ?
B16 B21 C5 C4 38.4(3) . . . . ?
B17 B21 C5 C4 -104.9(4) . . . . ?
B22 B21 C5 B17 40.3(3) . . . . ?
B20 B21 C5 B17 103.0(4) . . . . ?
B16 B21 C5 B17 143.3(4) . . . . ?
B22 B21 C5 B16 -103.0(4) . . . . ?
B20 B21 C5 B16 -40.3(3) . . . . ?
B17 B21 C5 B16 -143.3(4) . . . . ?
B22 B21 C5 B13 3.9(5) . . . . ?
B20 B21 C5 B13 66.6(4) . . . . ?
B16 B21 C5 B13 106.9(4) . . . . ?
B17 B21 C5 B13 -36.4(4) . . . . ?
B22 B17 C5 C4 65.1(4) . . . . ?
B18 B17 C5 C4 2.6(5) . . . . ?
B13 B17 C5 C4 -37.9(3) . . . . ?
B21 B17 C5 C4 105.3(4) . . . . ?
B22 B17 C5 B21 -40.2(3) . . . . ?
B18 B17 C5 B21 -102.6(4) . . . . ?
B13 B17 C5 B21 -143.2(4) . . . . ?
B22 B17 C5 B16 -3.9(5) . . . . ?
B18 B17 C5 B16 -66.3(4) . . . . ?
B13 B17 C5 B16 -106.9(4) . . . . ?
B21 B17 C5 B16 36.3(4) . . . . ?
B22 B17 C5 B13 103.0(4) . . . . ?
B18 B17 C5 B13 40.6(3) . . . . ?
B21 B17 C5 B13 143.2(4) . . . . ?
B20 B16 C5 C4 -99.0(3) . . . . ?
B21 B16 C5 C4 -139.6(4) . . . . ?
B15 B16 C5 C4 -36.8(3) . . . . ?
C4 B16 C5 B21 139.6(4) . . . . ?
B20 B16 C5 B21 40.6(3) . . . . ?
B15 B16 C5 B21 102.9(4) . . . . ?
C4 B16 C5 B17 103.2(4) . . . . ?
B20 B16 C5 B17 4.1(5) . . . . ?
B21 B16 C5 B17 -36.5(4) . . . . ?
B15 B16 C5 B17 66.4(4) . . . . ?
C4 B16 C5 B13 32.2(3) . . . . ?
B20 B16 C5 B13 -66.8(4) . . . . ?
B21 B16 C5 B13 -107.4(4) . . . . ?
B15 B16 C5 B13 -4.6(4) . . . . ?
B18 B13 C5 C4 99.4(3) . . . . ?
B14 B13 C5 C4 37.3(3) . . . . ?
B17 B13 C5 C4 139.9(4) . . . . ?
C4 B13 C5 B21 -103.3(4) . . . . ?
B18 B13 C5 B21 -3.9(5) . . . . ?
B14 B13 C5 B21 -66.0(4) . . . . ?
B17 B13 C5 B21 36.5(4) . . . . ?
C4 B13 C5 B17 -139.9(4) . . . . ?
B18 B13 C5 B17 -40.5(3) . . . . ?
B14 B13 C5 B17 -102.5(4) . . . . ?
C4 B13 C5 B16 -32.4(3) . . . . ?
B18 B13 C5 B16 67.0(4) . . . . ?
B14 B13 C5 B16 5.0(5) . . . . ?
B17 B13 C5 B16 107.5(4) . . . . ?
C5 C4 C6 S4 10.8(5) . . . . ?
B15 C4 C6 S4 -131.2(3) . . . . ?
B14 C4 C6 S4 151.8(3) . . . . ?
B13 C4 C6 S4 79.7(4) . . . . ?
B16 C4 C6 S4 -58.0(4) . . . . ?
C5 C4 C6 S3 -167.4(3) . . . . ?
B15 C4 C6 S3 50.6(4) . . . . ?
B14 C4 C6 S3 -26.3(5) . . . . ?
B13 C4 C6 S3 -98.5(4) . . . . ?
B16 C4 C6 S3 123.9(3) . . . . ?
Ir1 S3 C6 C4 170.4(2) . . . . ?
Ir1 S3 C6 S4 -7.6(3) . . . . ?
C11 C7 C8 C9 -0.3(4) . . . . ?
C12 C7 C8 C9 -173.6(4) . . . . ?
Ir1 C7 C8 C9 61.3(3) . . . . ?
C11 C7 C8 C13 175.5(4) . . . . ?
C12 C7 C8 C13 2.2(6) . . . . ?
Ir1 C7 C8 C13 -122.9(4) . . . . ?
C11 C7 C8 Ir1 -61.6(3) . . . . ?
C12 C7 C8 Ir1 125.1(4) . . . . ?
C7 C8 C9 C10 -1.1(4) . . . . ?
C13 C8 C9 C10 -176.8(4) . . . . ?
Ir1 C8 C9 C10 60.0(3) . . . . ?
C7 C8 C9 C14 176.5(4) . . . . ?
C13 C8 C9 C14 0.7(7) . . . . ?
Ir1 C8 C9 C14 -122.5(4) . . . . ?
C7 C8 C9 Ir1 -61.0(3) . . . . ?
C13 C8 C9 Ir1 123.2(4) . . . . ?
C8 C9 C10 C11 1.9(4) . . . . ?
C14 C9 C10 C11 -175.7(4) . . . . ?
Ir1 C9 C10 C11 62.9(3) . . . . ?
C8 C9 C10 C15 177.0(4) . . . . ?
C14 C9 C10 C15 -0.6(6) . . . . ?
Ir1 C9 C10 C15 -122.0(4) . . . . ?
C8 C9 C10 Ir1 -60.9(3) . . . . ?
C14 C9 C10 Ir1 121.5(4) . . . . ?
C8 C7 C11 C10 1.5(4) . . . . ?
C12 C7 C11 C10 174.6(4) . . . . ?
Ir1 C7 C11 C10 -60.3(3) . . . . ?
C8 C7 C11 C16 -179.5(4) . . . . ?
C12 C7 C11 C16 -6.4(6) . . . . ?
Ir1 C7 C11 C16 118.7(4) . . . . ?
C8 C7 C11 Ir1 61.7(3) . . . . ?
C12 C7 C11 Ir1 -125.1(4) . . . . ?
C9 C10 C11 C7 -2.1(4) . . . . ?
C15 C10 C11 C7 -177.1(4) . . . . ?
Ir1 C10 C11 C7 60.9(3) . . . . ?
C9 C10 C11 C16 178.9(4) . . . . ?
C15 C10 C11 C16 3.9(6) . . . . ?
Ir1 C10 C11 C16 -118.1(4) . . . . ?
C9 C10 C11 Ir1 -63.0(3) . . . . ?
C15 C10 C11 Ir1 122.0(4) . . . . ?
